data_4319661
loop_
_publ_author_name
'James E. Redman'
'Neil Feeder'
'Simon J. Teat'
'Jeremy K. M. Sanders'

_publ_contact_author
;
  Jeremy K. M. Sanders
  University Chemical Laboratory
  University of Cambridge
  Lensfield Road
  Cambridge, CB2 1EW
  UK
;
_publ_contact_author_email jkms@cam.ac.uk
_publ_contact_author_fax 44(1223)336017
_publ_contact_author_phone 44(1223)336411
_publ_section_title
;
 Rh(III) Porphyrins as Building Blocks for Porphyrin Coordination Arrays:
 From Dimers to Heterometallic Undecamers
;
_journal_name_full 'Inorganic Chemistry'
_journal_page_first 2486
_journal_page_last 2499
_journal_paper_doi 10.1021/ic001038f
_journal_volume 40
_journal_year 2001
_chemical_formula_moiety 'C60 H76 N4 I Rh, 2(C2 H3 N)'
_chemical_formula_sum 'C64 H82 I N6 Rh'
_chemical_formula_weight 1165.17
_chemical_name_systematic
; 
 ? 
;
_space_group_IT_number 14
_symmetry_cell_setting monoclinic
_symmetry_space_group_name_Hall '-P 2yn'
_symmetry_space_group_name_H-M 'P 1 21/n 1'
_atom_sites_solution_hydrogens geom
_atom_sites_solution_primary direct
_atom_sites_solution_secondary difmap
_audit_creation_method SHELXL-97
_cell_angle_alpha 90.00
_cell_angle_beta 96.673(5)
_cell_angle_gamma 90.00
_cell_formula_units_Z 8
_cell_length_a 14.6530(10)
_cell_length_b 23.1722(17)
_cell_length_c 34.574(3)
_cell_measurement_reflns_used 33288
_cell_measurement_temperature 150(2)
_cell_measurement_theta_max 29.16
_cell_measurement_theta_min 2.99
_cell_volume 11659.8(16)
_computing_cell_refinement 'LSCELL (CLEGG, 1997)'
_computing_data_collection 'Bruker SMART'
_computing_data_reduction 'Bruker SAINT'
_computing_molecular_graphics 'XP (Sheldrick, 1996)'
_computing_publication_material 'SHELXL-97 (Sheldrick, 1997)'
_computing_structure_refinement 'SHELXL-97 (Sheldrick, 1997)'
_computing_structure_solution 'SHELXS-97 (Sheldrick, 1990)'
_diffrn_ambient_temperature 150(2)
_diffrn_detector_area_resol_mean 8.192
_diffrn_measured_fraction_theta_full 0.994
_diffrn_measured_fraction_theta_max 0.994
_diffrn_measurement_device_type 'Bruker SMART CCD'
_diffrn_measurement_method 'Thin slice, \w-scans'
_diffrn_radiation_monochromator 'Silicon 111'
_diffrn_radiation_source 'Daresbury SRS, Station 9.8'
_diffrn_radiation_type Synchrotron
_diffrn_radiation_wavelength 0.6923
_diffrn_reflns_av_R_equivalents 0.0737
_diffrn_reflns_av_sigmaI/netI 0.0732
_diffrn_reflns_limit_h_max 15
_diffrn_reflns_limit_h_min -14
_diffrn_reflns_limit_k_max 24
_diffrn_reflns_limit_k_min -24
_diffrn_reflns_limit_l_max 36
_diffrn_reflns_limit_l_min -37
_diffrn_reflns_number 47395
_diffrn_reflns_theta_full 22.50
_diffrn_reflns_theta_max 22.50
_diffrn_reflns_theta_min 3.52
_exptl_absorpt_coefficient_mu 0.866
_exptl_absorpt_correction_T_max 0.9829
_exptl_absorpt_correction_T_min 0.9184
_exptl_absorpt_correction_type multiscans
_exptl_crystal_colour red
_exptl_crystal_density_diffrn 1.328
_exptl_crystal_density_method 'not measured'
_exptl_crystal_description plate
_exptl_crystal_F_000 4848
_exptl_crystal_size_max 0.10
_exptl_crystal_size_mid 0.06
_exptl_crystal_size_min 0.02
_refine_diff_density_max 1.771
_refine_diff_density_min -3.303
_refine_diff_density_rms 0.173
_refine_ls_extinction_method none
_refine_ls_goodness_of_fit_ref 1.075
_refine_ls_hydrogen_treatment mixed
_refine_ls_matrix_type full
_refine_ls_number_parameters 657
_refine_ls_number_reflns 15160
_refine_ls_number_restraints 163
_refine_ls_restrained_S_all 1.127
_refine_ls_R_factor_all 0.1536
_refine_ls_R_factor_gt 0.1219
_refine_ls_shift/su_max 5.901
_refine_ls_shift/su_mean 0.240
_refine_ls_structure_factor_coef Fsqd
_refine_ls_weighting_details 'calc w=1/[\s^2^(Fo^2^)+(0.0795P)^2^+379.0435P] where P=(Fo^2^+2Fc^2^)/3'
_refine_ls_weighting_scheme calc
_refine_ls_wR_factor_gt 0.2761
_refine_ls_wR_factor_ref 0.2892
_reflns_number_gt 10611
_reflns_number_total 15160
_reflns_threshold_expression >2sigma(I)
_cod_data_source_file ic001038f_03.cif
_cod_data_source_block js0008
_cod_depositor_comments
;
The following automatic conversions were performed:

'_symmetry_cell_setting' value 'Monoclinic' changed to 'monoclinic'
according to the built-in table from CIF Core dictionary named
'cif_core.dic' version 2.4.1 from 2010-06-29.

Automatic conversion script
Id: cif_fix_values 1646 2011-03-28 12:23:43Z adriana 
;
_cod_original_cell_volume 11659.8(14)
_cod_database_code 4319661

loop_
_symmetry_equiv_pos_as_xyz
'x, y, z'
'-x+1/2, y+1/2, -z+1/2'
'-x, -y, -z'
'x-1/2, -y-1/2, z-1/2'

loop_
_atom_site_label
_atom_site_type_symbol
_atom_site_fract_x
_atom_site_fract_y
_atom_site_fract_z
_atom_site_U_iso_or_equiv
_atom_site_adp_type
_atom_site_occupancy
_atom_site_symmetry_multiplicity
_atom_site_calc_flag
_atom_site_refinement_flags
_atom_site_disorder_assembly
_atom_site_disorder_group
I1_1 I -0.28481(7) 0.19216(5) 0.20411(4) 0.0371(4) Uani 1 1 d . . .
Rh1_1 Rh -0.11942(8) 0.16584(6) 0.18978(4) 0.0270(4) Uani 1 1 d . . .
N1_1 N -0.1336(9) 0.2182(6) 0.1432(4) 0.030(3) Uiso 1 1 d . . .
N2_1 N -0.0644(9) 0.2342(6) 0.2211(4) 0.032(3) Uiso 1 1 d . . .
N3_1 N -0.1102(10) 0.1145(6) 0.2378(4) 0.036(4) Uiso 1 1 d . . .
N4_1 N -0.1681(9) 0.0962(6) 0.1577(4) 0.031(3) Uiso 1 1 d . . .
N5_1 N 0.0109(9) 0.1417(6) 0.1780(4) 0.030(3) Uiso 1 1 d . . .
C1_1 C -0.1952(12) 0.1460(8) 0.0957(5) 0.034(4) Uiso 1 1 d . . .
H1_1 H -0.2149 0.1397 0.0689 0.041 Uiso 1 1 calc R . .
C2_1 C -0.1731(12) 0.2042(8) 0.1064(5) 0.032(4) Uiso 1 1 d . . .
C3_1 C -0.1860(13) 0.2517(9) 0.0806(5) 0.041(5) Uiso 1 1 d . B .
C4_1 C -0.1511(13) 0.2996(8) 0.1015(5) 0.039(5) Uiso 1 1 d . . .
C5_1 C -0.1153(12) 0.2779(8) 0.1406(5) 0.033(4) Uiso 1 1 d . . .
C6_1 C -0.0702(13) 0.3092(9) 0.1709(6) 0.045(5) Uiso 1 1 d . . .
C7_1 C -0.0432(12) 0.2882(8) 0.2079(5) 0.038(5) Uiso 1 1 d . . .
C8_1 C 0.0082(12) 0.3202(8) 0.2403(5) 0.034(4) Uiso 1 1 d . . .
C9_1 C 0.0085(13) 0.2876(8) 0.2720(5) 0.041(5) Uiso 1 1 d . D .
C11_1 C -0.0521(13) 0.1894(9) 0.2840(6) 0.048(5) Uiso 1 1 d . . .
H11_1 H -0.0368 0.1964 0.3111 0.057 Uiso 1 1 calc R . .
C10_1 C -0.0376(12) 0.2336(8) 0.2603(5) 0.038(4) Uiso 1 1 d . . .
C12_1 C -0.0877(13) 0.1331(9) 0.2740(6) 0.044(5) Uiso 1 1 d . . .
C13_1 C -0.1044(14) 0.0914(9) 0.3034(6) 0.048(5) Uiso 1 1 d . . .
C14_1 C -0.1359(15) 0.0421(10) 0.2810(6) 0.055(6) Uiso 1 1 d . . .
C15_1 C -0.1386(13) 0.0573(9) 0.2405(5) 0.044(5) Uiso 1 1 d . . .
C16_1 C -0.1672(10) 0.0227(7) 0.2081(4) 0.024(4) Uiso 1 1 d . . .
C17_1 C -0.1779(12) 0.0386(8) 0.1692(5) 0.038(5) Uiso 1 1 d . . .
C18_1 C -0.2048(11) 0.0050(8) 0.1346(5) 0.032(4) Uiso 1 1 d . E .
C19_1 C -0.2121(12) 0.0396(8) 0.1038(5) 0.035(4) Uiso 1 1 d . . .
C20_1 C -0.1920(12) 0.0994(8) 0.1181(5) 0.033(4) Uiso 1 1 d . E .
C21_1 C -0.1590(18) 0.3560(13) 0.0783(6) 0.090(9) Uiso 1 1 d . . .
H21A_1 H -0.1163 0.3551 0.0585 0.136 Uiso 1 1 calc R . .
H21B_1 H -0.1438 0.3886 0.0960 0.136 Uiso 1 1 calc R . .
H21C_1 H -0.2220 0.3604 0.0656 0.136 Uiso 1 1 calc R . .
C22_1 C 0.0612(13) 0.3776(9) 0.2440(5) 0.052(5) Uiso 1 1 d . . .
H22A_1 H 0.1042 0.3774 0.2679 0.078 Uiso 1 1 calc R . .
H22B_1 H 0.0177 0.4096 0.2449 0.078 Uiso 1 1 calc R . .
H22C_1 H 0.0953 0.3824 0.2214 0.078 Uiso 1 1 calc R . .
C23_1 C -0.153(2) -0.0093(13) 0.3077(6) 0.101(10) Uiso 1 1 d . . .
H23A_1 H -0.0935 -0.0235 0.3204 0.151 Uiso 1 1 calc R . .
H23B_1 H -0.1840 -0.0403 0.2921 0.151 Uiso 1 1 calc R . .
H23C_1 H -0.1908 0.0033 0.3276 0.151 Uiso 1 1 calc R . .
C24_1 C -0.2195(15) -0.0604(10) 0.1278(5) 0.061(6) Uiso 1 1 d . . .
H24A_1 H -0.2079 -0.0702 0.1013 0.091 Uiso 1 1 calc R E .
H24B_1 H -0.2829 -0.0705 0.1315 0.091 Uiso 1 1 calc R . .
H24C_1 H -0.1770 -0.0819 0.1465 0.091 Uiso 1 1 calc R . .
C25_1 C -0.2322(14) 0.2495(11) 0.0402(5) 0.061(2) Uiso 1 1 d D . .
H25A_1 H -0.2660 0.2860 0.0341 0.074 Uiso 1 1 calc R A 1
H25B_1 H -0.2773 0.2175 0.0378 0.074 Uiso 1 1 calc R A 1
C26_1 C -0.1620(14) 0.2404(12) 0.0109(6) 0.097(3) Uiso 0.55 1 d PD B 1
H26A_1 H -0.1257 0.2762 0.0093 0.117 Uiso 0.55 1 calc PR B 1
H26B_1 H -0.1190 0.2092 0.0205 0.117 Uiso 0.55 1 calc PR B 1
C27_1 C -0.208(3) 0.2246(17) -0.0301(6) 0.156(6) Uiso 0.55 1 d PD B 1
H27A_1 H -0.1641 0.2327 -0.0493 0.187 Uiso 0.55 1 calc PR B 1
H27B_1 H -0.2625 0.2492 -0.0367 0.187 Uiso 0.55 1 calc PR B 1
C28_1 C -0.237(7) 0.161(2) -0.0334(17) 0.246(11) Uiso 0.55 1 d PD B 1
H28A_1 H -0.1827 0.1360 -0.0250 0.295 Uiso 0.55 1 calc PR B 1
H28B_1 H -0.2836 0.1532 -0.0156 0.295 Uiso 0.55 1 calc PR B 1
C29_1 C -0.276(8) 0.144(4) -0.0752(17) 0.288(14) Uiso 0.55 1 d PD B 1
H29A_1 H -0.3142 0.1759 -0.0870 0.346 Uiso 0.55 1 calc PR B 1
H29B_1 H -0.2245 0.1380 -0.0910 0.346 Uiso 0.55 1 calc PR B 1
C30_1 C -0.334(5) 0.088(2) -0.077(3) 0.39(2) Uiso 0.55 1 d PD B 1
H30A_1 H -0.2951 0.0555 -0.0682 0.580 Uiso 0.55 1 calc PR B 1
H30B_1 H -0.3635 0.0821 -0.1032 0.580 Uiso 0.55 1 calc PR B 1
H30C_1 H -0.3821 0.0927 -0.0590 0.580 Uiso 0.55 1 calc PR B 1
C26'_1 C -0.1620(14) 0.2404(12) 0.0109(6) 0.097(3) Uiso 0.45 1 d PD B 2
H26C_1 H -0.1294 0.2034 0.0167 0.117 Uiso 0.45 1 calc PR B 2
H26D_1 H -0.1158 0.2718 0.0140 0.117 Uiso 0.45 1 calc PR B 2
C27'_1 C -0.208(3) 0.2397(17) -0.0317(6) 0.156(6) Uiso 0.45 1 d PD B 2
H27C_1 H -0.1701 0.2160 -0.0476 0.187 Uiso 0.45 1 calc PR B 2
H27D_1 H -0.2097 0.2795 -0.0422 0.187 Uiso 0.45 1 calc PR B 2
C28'_1 C -0.307(2) 0.215(2) -0.0353(12) 0.246(11) Uiso 0.45 1 d PD B 2
H28C_1 H -0.3120 0.1882 -0.0134 0.295 Uiso 0.45 1 calc PR B 2
H28D_1 H -0.3505 0.2471 -0.0333 0.295 Uiso 0.45 1 calc PR B 2
C29'_1 C -0.332(5) 0.183(4) -0.0740(19) 0.288(14) Uiso 0.45 1 d PD B 2
H29C_1 H -0.2820 0.1877 -0.0906 0.346 Uiso 0.45 1 calc PR B 2
H29D_1 H -0.3885 0.2004 -0.0879 0.346 Uiso 0.45 1 calc PR B 2
C30'_1 C -0.349(3) 0.117(4) -0.068(5) 0.39(2) Uiso 0.45 1 d PD B 2
H30D_1 H -0.3979 0.1121 -0.0507 0.580 Uiso 0.45 1 calc PR B 2
H30E_1 H -0.2925 0.0990 -0.0554 0.580 Uiso 0.45 1 calc PR B 2
H30F_1 H -0.3679 0.0984 -0.0928 0.580 Uiso 0.45 1 calc PR B 2
C31_1 C 0.0487(13) 0.3046(9) 0.3121(6) 0.061(2) Uiso 1 1 d D . .
H31A_1 H 0.0141 0.2851 0.3313 0.074 Uiso 1 1 calc R C 1
H31B_1 H 0.0412 0.3467 0.3152 0.074 Uiso 1 1 calc R C 1
C32_1 C 0.1513(13) 0.2891(9) 0.3209(9) 0.097(3) Uiso 0.55 1 d PD D 1
H32A_1 H 0.1826 0.3185 0.3385 0.117 Uiso 0.55 1 calc PR D 1
H32B_1 H 0.1802 0.2894 0.2964 0.117 Uiso 0.55 1 calc PR D 1
C33_1 C 0.1636(18) 0.2287(19) 0.3402(19) 0.156(6) Uiso 0.55 1 d PD D 1
H33A_1 H 0.1243 0.2006 0.3244 0.187 Uiso 0.55 1 calc PR D 1
H33B_1 H 0.1426 0.2304 0.3663 0.187 Uiso 0.55 1 calc PR D 1
C34_1 C 0.2637(18) 0.2075(12) 0.3441(19) 0.246(11) Uiso 0.55 1 d PD D 1
H34A_1 H 0.3054 0.2412 0.3458 0.295 Uiso 0.55 1 calc PR D 1
H34B_1 H 0.2739 0.1852 0.3205 0.295 Uiso 0.55 1 calc PR D 1
C35_1 C 0.288(6) 0.169(5) 0.3808(19) 0.288(14) Uiso 0.55 1 d PD D 1
H35A_1 H 0.3080 0.1933 0.4036 0.346 Uiso 0.55 1 calc PR D 1
H35B_1 H 0.2322 0.1473 0.3864 0.346 Uiso 0.55 1 calc PR D 1
C36_1 C 0.365(6) 0.125(2) 0.374(3) 0.39(2) Uiso 0.55 1 d PD D 1
H36A_1 H 0.3466 0.0864 0.3815 0.580 Uiso 0.55 1 calc PR D 1
H36B_1 H 0.4217 0.1363 0.3903 0.580 Uiso 0.55 1 calc PR D 1
H36C_1 H 0.3751 0.1256 0.3467 0.580 Uiso 0.55 1 calc PR D 1
C32'_1 C 0.1513(13) 0.2891(9) 0.3209(9) 0.097(3) Uiso 0.45 1 d P D 2
H32C_1 H 0.1775 0.3101 0.3445 0.117 Uiso 0.45 1 calc PR D 2
H32D_1 H 0.1840 0.3022 0.2990 0.117 Uiso 0.45 1 calc PR D 2
C33'_1 C 0.168(3) 0.2240(11) 0.3271(17) 0.156(6) Uiso 0.45 1 d PD D 2
H33C_1 H 0.1973 0.2083 0.3050 0.187 Uiso 0.45 1 calc PR D 2
H33D_1 H 0.1081 0.2043 0.3275 0.187 Uiso 0.45 1 calc PR D 2
C34'_1 C 0.229(7) 0.211(3) 0.3653(18) 0.246(11) Uiso 0.45 1 d PD D 2
H34C_1 H 0.1944 0.2189 0.3875 0.295 Uiso 0.45 1 calc PR D 2
H34D_1 H 0.2831 0.2370 0.3675 0.295 Uiso 0.45 1 calc PR D 2
C35'_1 C 0.263(7) 0.148(2) 0.368(3) 0.288(14) Uiso 0.45 1 d PD D 2
H35C_1 H 0.2379 0.1284 0.3896 0.346 Uiso 0.45 1 calc PR D 2
H35D_1 H 0.2401 0.1276 0.3434 0.346 Uiso 0.45 1 calc PR D 2
C36'_1 C 0.371(7) 0.145(6) 0.3740(11) 0.39(2) Uiso 0.45 1 d PD D 2
H36D_1 H 0.3955 0.1803 0.3864 0.580 Uiso 0.45 1 calc PR D 2
H36E_1 H 0.3942 0.1400 0.3488 0.580 Uiso 0.45 1 calc PR D 2
H36F_1 H 0.3898 0.1117 0.3908 0.580 Uiso 0.45 1 calc PR D 2
C37_1 C -0.0942(13) 0.1000(10) 0.3471(6) 0.061(2) Uiso 1 1 d D . .
H37A_1 H -0.1408 0.0767 0.3587 0.074 Uiso 1 1 calc R . .
H37B_1 H -0.1041 0.1411 0.3532 0.074 Uiso 1 1 calc R . .
C38_1 C 0.0026(14) 0.0814(13) 0.3646(6) 0.097(3) Uiso 1 1 d D . .
H38A_1 H 0.0484 0.1070 0.3545 0.117 Uiso 1 1 calc R . .
H38B_1 H 0.0142 0.0416 0.3561 0.117 Uiso 1 1 calc R . .
C39_1 C 0.016(2) 0.0837(12) 0.4095(6) 0.156(6) Uiso 1 1 d D . .
H39A_1 H -0.0429 0.0728 0.4193 0.187 Uiso 1 1 calc R . .
H39B_1 H 0.0626 0.0549 0.4194 0.187 Uiso 1 1 calc R . .
C40_1 C 0.045(4) 0.1437(14) 0.4257(9) 0.246(11) Uiso 1 1 d D . .
H40A_1 H 0.0018 0.1731 0.4138 0.295 Uiso 1 1 calc R . .
H40B_1 H 0.1069 0.1529 0.4181 0.295 Uiso 1 1 calc R . .
C41_1 C 0.049(3) 0.1470(19) 0.4706(10) 0.288(14) Uiso 1 1 d D . .
H41A_1 H -0.0102 0.1336 0.4784 0.346 Uiso 1 1 calc R . .
H41B_1 H 0.0580 0.1876 0.4790 0.346 Uiso 1 1 calc R . .
C42_1 C 0.128(5) 0.110(4) 0.4913(15) 0.39(2) Uiso 1 1 d D . .
H42A_1 H 0.1048 0.0710 0.4962 0.580 Uiso 1 1 calc R . .
H42B_1 H 0.1514 0.1277 0.5161 0.580 Uiso 1 1 calc R . .
H42C_1 H 0.1778 0.1067 0.4748 0.580 Uiso 1 1 calc R . .
C43_1 C -0.2367(13) 0.0260(10) 0.0629(6) 0.061(2) Uiso 0.70 1 d PD E 1
H43A_1 H -0.2789 0.0562 0.0511 0.074 Uiso 0.70 1 calc PR E 1
H43B_1 H -0.2702 -0.0112 0.0609 0.074 Uiso 0.70 1 calc PR E 1
C44_1 C -0.1534(14) 0.0218(19) 0.0396(7) 0.097(3) Uiso 0.70 1 d PD E 1
H44A_1 H -0.1232 0.0600 0.0394 0.117 Uiso 0.70 1 calc PR E 1
H44B_1 H -0.1084 -0.0059 0.0526 0.117 Uiso 0.70 1 calc PR E 1
C45_1 C -0.1812(18) 0.002(3) -0.0029(8) 0.156(6) Uiso 0.70 1 d PD E 1
H45A_1 H -0.2306 0.0274 -0.0151 0.187 Uiso 0.70 1 calc PR E 1
H45B_1 H -0.2060 -0.0378 -0.0027 0.187 Uiso 0.70 1 calc PR E 1
C46_1 C -0.0997(11) 0.003(3) -0.0274(6) 0.246(11) Uiso 0.70 1 d PD E 1
H46A_1 H -0.0511 -0.0232 -0.0155 0.295 Uiso 0.70 1 calc PR E 1
H46B_1 H -0.0737 0.0427 -0.0268 0.295 Uiso 0.70 1 calc PR E 1
C47_1 C -0.128(2) -0.015(4) -0.0701(10) 0.288(14) Uiso 0.70 1 d PD E 1
H47A_1 H -0.1759 0.0118 -0.0820 0.346 Uiso 0.70 1 calc PR E 1
H47B_1 H -0.1545 -0.0542 -0.0706 0.346 Uiso 0.70 1 calc PR E 1
C48_1 C -0.045(2) -0.014(6) -0.0942(9) 0.39(2) Uiso 0.70 1 d PD E 1
H48A_1 H 0.0054 0.0077 -0.0802 0.580 Uiso 0.70 1 calc PR E 1
H48B_1 H -0.0638 0.0041 -0.1195 0.580 Uiso 0.70 1 calc PR E 1
H48C_1 H -0.0253 -0.0538 -0.0983 0.580 Uiso 0.70 1 calc PR E 1
C43'_1 C -0.2367(13) 0.0260(10) 0.0629(6) 0.061(2) Uiso 0.30 1 d P E 2
H43C_1 H -0.2480 0.0624 0.0481 0.074 Uiso 0.30 1 calc PR E 2
H43D_1 H -0.2945 0.0035 0.0600 0.074 Uiso 0.30 1 calc PR E 2
C44'_1 C -0.161(2) -0.0089(11) 0.0453(9) 0.097(3) Uiso 0.30 1 d PD E 2
H44C_1 H -0.1838 -0.0486 0.0394 0.117 Uiso 0.30 1 calc PR E 2
H44D_1 H -0.1062 -0.0118 0.0648 0.117 Uiso 0.30 1 calc PR E 2
C45'_1 C -0.134(4) 0.0191(14) 0.0078(13) 0.156(6) Uiso 0.30 1 d PD E 2
H45C_1 H -0.0798 0.0445 0.0146 0.187 Uiso 0.30 1 calc PR E 2
H45D_1 H -0.1850 0.0433 -0.0041 0.187 Uiso 0.30 1 calc PR E 2
C46'_1 C -0.110(3) -0.0264(17) -0.0220(7) 0.246(11) Uiso 0.30 1 d PD E 2
H46C_1 H -0.1631 -0.0523 -0.0286 0.295 Uiso 0.30 1 calc PR E 2
H46D_1 H -0.0574 -0.0501 -0.0104 0.295 Uiso 0.30 1 calc PR E 2
C47'_1 C -0.084(3) 0.004(3) -0.0601(11) 0.288(14) Uiso 0.30 1 d PD E 2
H47C_1 H -0.0228 0.0218 -0.0548 0.346 Uiso 0.30 1 calc PR E 2
H47D_1 H -0.0811 -0.0258 -0.0807 0.346 Uiso 0.30 1 calc PR E 2
C48'_1 C -0.156(3) 0.0498(14) -0.0743(12) 0.39(2) Uiso 0.30 1 d PD E 2
H48D_1 H -0.2176 0.0330 -0.0759 0.580 Uiso 0.30 1 calc PR E 2
H48E_1 H -0.1444 0.0636 -0.1001 0.580 Uiso 0.30 1 calc PR E 2
H48F_1 H -0.1514 0.0822 -0.0559 0.580 Uiso 0.30 1 calc PR E 2
C49_1 C -0.0493(12) 0.3707(8) 0.1615(4) 0.037(4) Uiso 1 1 d . . .
C50_1 C -0.1064(16) 0.4155(10) 0.1744(6) 0.061(6) Uiso 1 1 d . . .
H50_1 H -0.1561 0.4068 0.1888 0.073 Uiso 1 1 calc R . .
C51_1 C -0.0857(15) 0.4722(10) 0.1650(6) 0.059(6) Uiso 1 1 d . . .
H51_1 H -0.1251 0.5024 0.1714 0.071 Uiso 1 1 calc R . .
C52_1 C -0.0108(17) 0.4855(12) 0.1470(7) 0.073(7) Uiso 1 1 d . . .
H52_1 H 0.0017 0.5246 0.1411 0.088 Uiso 1 1 calc R . .
C53_1 C 0.0453(16) 0.4436(10) 0.1375(6) 0.066(6) Uiso 1 1 d . . .
H53_1 H 0.0984 0.4533 0.1256 0.079 Uiso 1 1 calc R . .
C54_1 C 0.0269(14) 0.3854(10) 0.1450(6) 0.052(6) Uiso 1 1 d . . .
H54_1 H 0.0680 0.3562 0.1384 0.063 Uiso 1 1 calc R . .
C55_1 C -0.1896(12) -0.0388(8) 0.2180(4) 0.038(4) Uiso 1 1 d . . .
C56_1 C -0.2857(13) -0.0520(9) 0.2171(5) 0.042(5) Uiso 1 1 d . . .
H56_1 H -0.3319 -0.0234 0.2120 0.050 Uiso 1 1 calc R . .
C57_1 C -0.3072(15) -0.1105(9) 0.2242(6) 0.051(5) Uiso 1 1 d . . .
H57_1 H -0.3698 -0.1214 0.2240 0.062 Uiso 1 1 calc R . .
C58_1 C -0.2395(15) -0.1522(11) 0.2315(6) 0.060(6) Uiso 1 1 d . . .
H58_1 H -0.2564 -0.1904 0.2376 0.072 Uiso 1 1 calc R . .
C59_1 C -0.1503(16) -0.1397(11) 0.2300(7) 0.066(6) Uiso 1 1 d . . .
H59_1 H -0.1049 -0.1691 0.2337 0.079 Uiso 1 1 calc R . .
C60_1 C -0.1251(14) -0.0815(9) 0.2229(6) 0.048(5) Uiso 1 1 d . . .
H60_1 H -0.0623 -0.0724 0.2215 0.058 Uiso 1 1 calc R . .
C61_1 C 0.0809(11) 0.1286(7) 0.1697(4) 0.025(4) Uiso 1 1 d . . .
C62_1 C 0.1679(14) 0.1080(9) 0.1588(6) 0.052(5) Uiso 1 1 d . . .
H62A_1 H 0.1589 0.0932 0.1321 0.078 Uiso 1 1 calc R . .
H62B_1 H 0.1915 0.0772 0.1766 0.078 Uiso 1 1 calc R . .
H62C_1 H 0.2121 0.1399 0.1604 0.078 Uiso 1 1 calc R . .
I1_2 I 0.21247(7) 0.25796(5) 0.20268(4) 0.0377(4) Uani 1 1 d . . .
Rh1_2 Rh 0.37863(9) 0.28473(6) 0.18978(4) 0.0279(4) Uani 1 1 d . . .
N1_2 N 0.3312(10) 0.3538(6) 0.1570(4) 0.034(4) Uiso 1 1 d . . .
N2_2 N 0.3848(9) 0.3368(6) 0.2372(4) 0.027(3) Uiso 1 1 d . . .
N3_2 N 0.4337(9) 0.2163(6) 0.2216(4) 0.030(3) Uiso 1 1 d . . .
N4_2 N 0.3693(9) 0.2311(6) 0.1424(4) 0.032(3) Uiso 1 1 d . . .
N5_2 N 0.5089(10) 0.3068(6) 0.1779(4) 0.032(3) Uiso 1 1 d . . .
C1_2 C 0.3080(13) 0.3032(9) 0.0954(6) 0.045(5) Uiso 1 1 d . . .
H1_2 H 0.2872 0.3086 0.0686 0.054 Uiso 1 1 calc R . .
C2_2 C 0.3117(13) 0.3537(9) 0.1190(6) 0.045(5) Uiso 1 1 d . . .
C3_2 C 0.2853(15) 0.4087(10) 0.1041(6) 0.056(6) Uiso 1 1 d . . .
C4_2 C 0.2946(13) 0.4471(9) 0.1350(6) 0.045(5) Uiso 1 1 d . . .
C5_2 C 0.3223(11) 0.4090(7) 0.1701(5) 0.028(4) Uiso 1 1 d . . .
C6_2 C 0.3303(13) 0.4278(9) 0.2088(5) 0.042(5) Uiso 1 1 d . . .
C7_2 C 0.3548(11) 0.3927(8) 0.2398(5) 0.032(4) Uiso 1 1 d . . .
C8_2 C 0.3566(13) 0.4077(9) 0.2816(5) 0.042(5) Uiso 1 1 d . . .
C9_2 C 0.3861(13) 0.3601(9) 0.3019(6) 0.044(5) Uiso 1 1 d . . .
C10_2 C 0.4062(12) 0.3162(8) 0.2749(5) 0.034(4) Uiso 1 1 d . . .
C11_2 C 0.4444(12) 0.2637(8) 0.2847(5) 0.034(4) Uiso 1 1 d . . .
H11_2 H 0.4614 0.2572 0.3117 0.041 Uiso 1 1 calc R . .
C12_2 C 0.4609(12) 0.2200(8) 0.2609(5) 0.037(4) Uiso 1 1 d . . .
C13_2 C 0.5092(12) 0.1668(8) 0.2736(5) 0.037(4) Uiso 1 1 d . . .
C14_2 C 0.5095(12) 0.1325(8) 0.2418(5) 0.038(5) Uiso 1 1 d . . .
C15_2 C 0.4584(11) 0.1635(7) 0.2093(5) 0.027(4) Uiso 1 1 d . . .
C16_2 C 0.4309(11) 0.1420(7) 0.1716(4) 0.025(4) Uiso 1 1 d . . .
C17_2 C 0.3855(11) 0.1719(8) 0.1408(5) 0.032(4) Uiso 1 1 d . . .
C18_2 C 0.3533(12) 0.1534(8) 0.1017(5) 0.038(5) Uiso 1 1 d . . .
C19_2 C 0.3212(13) 0.1981(9) 0.0811(5) 0.041(5) Uiso 1 1 d . G .
C20_2 C 0.3299(13) 0.2494(9) 0.1062(5) 0.041(5) Uiso 1 1 d . . .
C21_2 C 0.2799(17) 0.5082(11) 0.1255(5) 0.075(7) Uiso 1 1 d . . .
H21A_2 H 0.2346 0.5119 0.1024 0.113 Uiso 1 1 calc R . .
H21B_2 H 0.3380 0.5258 0.1202 0.113 Uiso 1 1 calc R . .
H21C_2 H 0.2570 0.5280 0.1475 0.113 Uiso 1 1 calc R . .
C22_2 C 0.3297(17) 0.4625(10) 0.3047(5) 0.069(7) Uiso 1 1 d . . .
H22A_2 H 0.3403 0.4547 0.3328 0.103 Uiso 1 1 calc R . .
H22B_2 H 0.2647 0.4715 0.2974 0.103 Uiso 1 1 calc R . .
H22C_2 H 0.3674 0.4954 0.2985 0.103 Uiso 1 1 calc R . .
C23_2 C 0.5662(14) 0.0762(10) 0.2474(5) 0.059(6) Uiso 1 1 d . . .
H23A_2 H 0.6114 0.0797 0.2705 0.089 Uiso 1 1 calc R . .
H23B_2 H 0.5981 0.0694 0.2244 0.089 Uiso 1 1 calc R . .
H23C_2 H 0.5250 0.0437 0.2508 0.089 Uiso 1 1 calc R . .
C24_2 C 0.3439(14) 0.0930(9) 0.0822(5) 0.056(6) Uiso 1 1 d . . .
H24A_2 H 0.2901 0.0926 0.0625 0.084 Uiso 1 1 calc R . .
H24B_2 H 0.3363 0.0637 0.1021 0.084 Uiso 1 1 calc R . .
H24C_2 H 0.3992 0.0846 0.0698 0.084 Uiso 1 1 calc R . .
C25_2 C 0.2588(12) 0.4255(10) 0.0603(6) 0.061(2) Uiso 1 1 d D . .
H25A_2 H 0.2637 0.4677 0.0566 0.074 Uiso 1 1 calc R . .
H25B_2 H 0.2989 0.4056 0.0434 0.074 Uiso 1 1 calc R . .
C26_2 C 0.1591(12) 0.4053(10) 0.0515(5) 0.097(3) Uiso 1 1 d D . .
H26A_2 H 0.1581 0.3626 0.0515 0.117 Uiso 1 1 calc R . .
H26B_2 H 0.1243 0.4187 0.0727 0.117 Uiso 1 1 calc R . .
C27_2 C 0.1099(13) 0.4267(18) 0.0126(6) 0.156(6) Uiso 1 1 d D . .
H27A_2 H 0.1217 0.3995 -0.0083 0.187 Uiso 1 1 calc R . .
H27B_2 H 0.1350 0.4648 0.0064 0.187 Uiso 1 1 calc R . .
C28_2 C 0.0048(14) 0.4321(6) 0.0138(5) 0.246(11) Uiso 1 1 d D . .
H28A_2 H -0.0145 0.4044 0.0331 0.295 Uiso 1 1 calc R . .
H28B_2 H -0.0095 0.4715 0.0225 0.295 Uiso 1 1 calc R . .
C29_2 C -0.050(2) 0.4202(12) -0.0262(8) 0.288(14) Uiso 1 1 d D . .
H29A_2 H -0.0114 0.4290 -0.0471 0.346 Uiso 1 1 calc R . .
H29B_2 H -0.1046 0.4458 -0.0298 0.346 Uiso 1 1 calc R . .
C30_2 C -0.082(4) 0.3555(15) -0.0296(8) 0.39(2) Uiso 1 1 d D . .
H30A_2 H -0.0359 0.3309 -0.0151 0.580 Uiso 1 1 calc R . .
H30B_2 H -0.0901 0.3439 -0.0571 0.580 Uiso 1 1 calc R . .
H30C_2 H -0.1409 0.3513 -0.0188 0.580 Uiso 1 1 calc R . .
C31_2 C 0.3984(13) 0.3527(9) 0.3468(5) 0.061(2) Uiso 1 1 d D . .
H31A_2 H 0.3496 0.3741 0.3582 0.074 Uiso 1 1 calc R . .
H31B_2 H 0.3933 0.3114 0.3535 0.074 Uiso 1 1 calc R . .
C32_2 C 0.4937(14) 0.3759(12) 0.3635(7) 0.097(3) Uiso 1 1 d D . .
H32A_2 H 0.5418 0.3557 0.3509 0.117 Uiso 1 1 calc R . .
H32B_2 H 0.4974 0.4175 0.3573 0.117 Uiso 1 1 calc R . .
C33_2 C 0.512(2) 0.3675(12) 0.4082(7) 0.156(6) Uiso 1 1 d D . .
H33A_2 H 0.5691 0.3882 0.4182 0.187 Uiso 1 1 calc R . .
H33B_2 H 0.4608 0.3846 0.4206 0.187 Uiso 1 1 calc R . .
C34_2 C 0.522(4) 0.3030(14) 0.4193(9) 0.246(11) Uiso 1 1 d D . .
H34A_2 H 0.5627 0.2840 0.4024 0.295 Uiso 1 1 calc R . .
H34B_2 H 0.4607 0.2843 0.4147 0.295 Uiso 1 1 calc R . .
C35_2 C 0.561(5) 0.2946(19) 0.4627(10) 0.288(14) Uiso 1 1 d D . .
H35A_2 H 0.5137 0.3046 0.4797 0.346 Uiso 1 1 calc R . .
H35B_2 H 0.6141 0.3211 0.4691 0.346 Uiso 1 1 calc R . .
C36_2 C 0.594(6) 0.231(2) 0.4710(18) 0.39(2) Uiso 1 1 d D . .
H36A_2 H 0.5479 0.2044 0.4581 0.580 Uiso 1 1 calc R . .
H36B_2 H 0.6006 0.2240 0.4991 0.580 Uiso 1 1 calc R . .
H36C_2 H 0.6527 0.2248 0.4610 0.580 Uiso 1 1 calc R . .
C37_2 C 0.5531(13) 0.1573(10) 0.3138(6) 0.061(2) Uiso 1 1 d D . .
H37A_2 H 0.5570 0.1152 0.3186 0.074 Uiso 1 1 calc R . .
H37B_2 H 0.5129 0.1739 0.3321 0.074 Uiso 1 1 calc R . .
C38_2 C 0.6500(15) 0.1833(12) 0.3231(7) 0.097(3) Uiso 1 1 d D . .
H38A_2 H 0.6477 0.2250 0.3168 0.117 Uiso 1 1 calc R . .
H38B_2 H 0.6921 0.1645 0.3065 0.117 Uiso 1 1 calc R . .
C39_2 C 0.688(2) 0.1753(12) 0.3664(8) 0.156(6) Uiso 1 1 d D . .
H39A_2 H 0.6523 0.1997 0.3827 0.187 Uiso 1 1 calc R . .
H39B_2 H 0.7528 0.1884 0.3704 0.187 Uiso 1 1 calc R . .
C40_2 C 0.683(4) 0.1116(14) 0.3795(9) 0.246(11) Uiso 1 1 d D . .
H40A_2 H 0.6176 0.0998 0.3780 0.295 Uiso 1 1 calc R . .
H40B_2 H 0.7129 0.0868 0.3613 0.295 Uiso 1 1 calc R . .
C41_2 C 0.730(5) 0.1019(19) 0.4213(11) 0.288(14) Uiso 1 1 d D . .
H41A_2 H 0.6974 0.1249 0.4397 0.346 Uiso 1 1 calc R . .
H41B_2 H 0.7939 0.1156 0.4232 0.346 Uiso 1 1 calc R . .
C42_2 C 0.729(6) 0.038(2) 0.4333(16) 0.39(2) Uiso 1 1 d D . .
H42A_2 H 0.7907 0.0262 0.4446 0.580 Uiso 1 1 calc R . .
H42B_2 H 0.7099 0.0139 0.4103 0.580 Uiso 1 1 calc R . .
H42C_2 H 0.6857 0.0322 0.4526 0.580 Uiso 1 1 calc R . .
C43_2 C 0.2864(14) 0.2013(10) 0.0376(5) 0.061(2) Uiso 1 1 d D . .
H43A_2 H 0.2452 0.2350 0.0326 0.074 Uiso 1 1 calc R F 1
H43B_2 H 0.2507 0.1661 0.0297 0.074 Uiso 1 1 calc R F 1
C44_2 C 0.3678(14) 0.2067(13) 0.0136(6) 0.097(3) Uiso 0.55 1 d PD G 1
H44A_2 H 0.4016 0.1697 0.0149 0.117 Uiso 0.55 1 calc PR G 1
H44B_2 H 0.4102 0.2367 0.0255 0.117 Uiso 0.55 1 calc PR G 1
C45_2 C 0.3403(19) 0.222(4) -0.0294(8) 0.156(6) Uiso 0.55 1 d PD G 1
H45A_2 H 0.3133 0.2615 -0.0311 0.187 Uiso 0.55 1 calc PR G 1
H45B_2 H 0.2929 0.1949 -0.0409 0.187 Uiso 0.55 1 calc PR G 1
C46_2 C 0.424(2) 0.220(2) -0.0531(7) 0.246(11) Uiso 0.55 1 d PD G 1
H46A_2 H 0.4495 0.1806 -0.0521 0.295 Uiso 0.55 1 calc PR G 1
H46B_2 H 0.4726 0.2464 -0.0407 0.295 Uiso 0.55 1 calc PR G 1
C47_2 C 0.399(2) 0.2383(19) -0.0965(8) 0.288(14) Uiso 0.55 1 d PD G 1
H47A_2 H 0.4563 0.2488 -0.1077 0.346 Uiso 0.55 1 calc PR G 1
H47B_2 H 0.3592 0.2728 -0.0978 0.346 Uiso 0.55 1 calc PR G 1
C48_2 C 0.349(10) 0.188(3) -0.1210(16) 0.39(2) Uiso 0.55 1 d PD G 1
H48A_2 H 0.3948 0.1609 -0.1288 0.580 Uiso 0.55 1 calc PR G 1
H48B_2 H 0.3136 0.2042 -0.1443 0.580 Uiso 0.55 1 calc PR G 1
H48C_2 H 0.3077 0.1680 -0.1052 0.580 Uiso 0.55 1 calc PR G 1
C44'_2 C 0.3678(14) 0.2067(13) 0.0136(6) 0.097(3) Uiso 0.45 1 d P G 2
H44C_2 H 0.4215 0.1864 0.0273 0.117 Uiso 0.45 1 calc PR G 2
H44D_2 H 0.3841 0.2480 0.0116 0.117 Uiso 0.45 1 calc PR G 2
C45'_2 C 0.347(4) 0.182(4) -0.0279(12) 0.156(6) Uiso 0.45 1 d PD G 2
H45C_2 H 0.3357 0.1395 -0.0260 0.187 Uiso 0.45 1 calc PR G 2
H45D_2 H 0.2904 0.1995 -0.0409 0.187 Uiso 0.45 1 calc PR G 2
C46'_2 C 0.426(5) 0.192(5) -0.0528(15) 0.246(11) Uiso 0.45 1 d PD G 2
H46C_2 H 0.4805 0.1689 -0.0419 0.295 Uiso 0.45 1 calc PR G 2
H46D_2 H 0.4437 0.2329 -0.0516 0.295 Uiso 0.45 1 calc PR G 2
C47'_2 C 0.400(7) 0.174(5) -0.0959(13) 0.288(14) Uiso 0.45 1 d PD G 2
H47C_2 H 0.3745 0.1347 -0.0970 0.346 Uiso 0.45 1 calc PR G 2
H47D_2 H 0.4563 0.1739 -0.1094 0.346 Uiso 0.45 1 calc PR G 2
C48'_2 C 0.327(11) 0.217(8) -0.118(4) 0.39(2) Uiso 0.45 1 d PD G 2
H48D_2 H 0.2829 0.1955 -0.1352 0.580 Uiso 0.45 1 calc PR G 2
H48E_2 H 0.3590 0.2453 -0.1325 0.580 Uiso 0.45 1 calc PR G 2
H48F_2 H 0.2953 0.2376 -0.0983 0.580 Uiso 0.45 1 calc PR G 2
C49_2 C 0.3047(11) 0.4894(8) 0.2155(4) 0.032(4) Uiso 1 1 d . . .
C50_2 C 0.2135(12) 0.5062(8) 0.2168(5) 0.035(4) Uiso 1 1 d . . .
H50_2 H 0.1668 0.4779 0.2116 0.042 Uiso 1 1 calc R . .
C51_2 C 0.1880(14) 0.5608(9) 0.2251(5) 0.044(5) Uiso 1 1 d . . .
H51_2 H 0.1250 0.5700 0.2255 0.053 Uiso 1 1 calc R . .
C52_2 C 0.2541(14) 0.6023(10) 0.2329(6) 0.053(6) Uiso 1 1 d . . .
H52_2 H 0.2374 0.6410 0.2379 0.064 Uiso 1 1 calc R . .
C53_2 C 0.3488(15) 0.5864(10) 0.2332(6) 0.056(6) Uiso 1 1 d . . .
H53_2 H 0.3955 0.6144 0.2396 0.068 Uiso 1 1 calc R . .
C54_2 C 0.3723(13) 0.5307(8) 0.2243(5) 0.041(5) Uiso 1 1 d . . .
H54_2 H 0.4351 0.5206 0.2243 0.050 Uiso 1 1 calc R . .
C55_2 C 0.4563(11) 0.0789(8) 0.1642(4) 0.032(4) Uiso 1 1 d . . .
C56_2 C 0.4015(12) 0.0359(8) 0.1735(5) 0.036(4) Uiso 1 1 d . . .
H56_2 H 0.3489 0.0451 0.1860 0.043 Uiso 1 1 calc R . .
C57_2 C 0.4188(15) -0.0217(10) 0.1656(6) 0.060(6) Uiso 1 1 d . . .
H57_2 H 0.3797 -0.0517 0.1726 0.072 Uiso 1 1 calc R . .
C58_2 C 0.4969(15) -0.0334(11) 0.1468(6) 0.062(6) Uiso 1 1 d . . .
H58_2 H 0.5107 -0.0722 0.1408 0.075 Uiso 1 1 calc R . .
C59_2 C 0.5539(14) 0.0106(9) 0.1370(6) 0.050(5) Uiso 1 1 d . . .
H59_2 H 0.6072 0.0023 0.1248 0.059 Uiso 1 1 calc R . .
C60_2 C 0.5320(13) 0.0655(9) 0.1452(5) 0.046(5) Uiso 1 1 d . . .
H60_2 H 0.5697 0.0959 0.1378 0.056 Uiso 1 1 calc R . .
C61_2 C 0.5791(13) 0.3214(8) 0.1714(5) 0.039(5) Uiso 1 1 d . . .
C62_2 C 0.6707(13) 0.3403(9) 0.1630(5) 0.043(5) Uiso 1 1 d . . .
H62A_2 H 0.6702 0.3821 0.1587 0.292(10) Uiso 1 1 calc R . .
H62B_2 H 0.6865 0.3206 0.1396 0.292(10) Uiso 1 1 calc R . .
H62C_2 H 0.7163 0.3307 0.1851 0.292(10) Uiso 1 1 calc R . .
C80_3 C 0.074(4) 0.2419(17) 0.0945(13) 0.096(5) Uiso 0.70 1 d PD H 1
H80A_3 H 0.1390 0.2529 0.0970 0.144 Uiso 0.70 1 calc PR H 1
H80B_3 H 0.0539 0.2385 0.1205 0.144 Uiso 0.70 1 calc PR H 1
H80C_3 H 0.0372 0.2713 0.0795 0.144 Uiso 0.70 1 calc PR H 1
C81_3 C 0.062(3) 0.1859(15) 0.0742(13) 0.096(5) Uiso 0.70 1 d PD H 1
N10_3 N 0.065(2) 0.1413(15) 0.0581(10) 0.096(5) Uiso 0.70 1 d PD H 1
C80'_3 C 0.073(9) 0.219(4) 0.095(3) 0.096(5) Uiso 0.30 1 d PD I 2
H80D_3 H 0.0117 0.2036 0.0976 0.144 Uiso 0.30 1 calc PR I 2
H80E_3 H 0.1030 0.2301 0.1208 0.144 Uiso 0.30 1 calc PR I 2
H80F_3 H 0.1099 0.1892 0.0840 0.144 Uiso 0.30 1 calc PR I 2
C81'_3 C 0.065(6) 0.271(3) 0.069(2) 0.096(5) Uiso 0.30 1 d PD I 2
N10'_3 N 0.036(4) 0.303(2) 0.042(2) 0.096(5) Uiso 0.30 1 d PD I 2
C90_3 C 0.572(9) 0.224(2) 0.0967(19) 0.096(5) Uiso 0.55 1 d PD J 1
H90A_3 H 0.5290 0.2142 0.1156 0.144 Uiso 0.55 1 calc PR J 1
H90B_3 H 0.5519 0.2604 0.0836 0.144 Uiso 0.55 1 calc PR J 1
H90C_3 H 0.6336 0.2288 0.1103 0.144 Uiso 0.55 1 calc PR J 1
C91_3 C 0.572(4) 0.177(2) 0.0672(15) 0.096(5) Uiso 0.55 1 d PD J 1
N20_3 N 0.575(3) 0.1379(19) 0.0445(12) 0.096(5) Uiso 0.55 1 d PD J 1
C90'_3 C 0.575(11) 0.215(2) 0.094(2) 0.096(5) Uiso 0.45 1 d PD K 2
H90D_3 H 0.5124 0.1991 0.0912 0.144 Uiso 0.45 1 calc PR K 2
H90E_3 H 0.6004 0.2135 0.1216 0.144 Uiso 0.45 1 calc PR K 2
H90F_3 H 0.6134 0.1917 0.0786 0.144 Uiso 0.45 1 calc PR K 2
C91'_3 C 0.573(5) 0.276(2) 0.080(2) 0.096(5) Uiso 0.45 1 d PD K 2
N20'_3 N 0.556(4) 0.325(2) 0.0700(16) 0.096(5) Uiso 0.45 1 d PD K 2

loop_
_atom_site_aniso_label
_atom_site_aniso_U_11
_atom_site_aniso_U_22
_atom_site_aniso_U_33
_atom_site_aniso_U_23
_atom_site_aniso_U_13
_atom_site_aniso_U_12
I1_1 0.0190(6) 0.0370(8) 0.0571(8) -0.0061(6) 0.0128(5) -0.0003(5)
Rh1_1 0.0168(7) 0.0268(8) 0.0383(8) -0.0021(6) 0.0074(6) -0.0018(6)
I1_2 0.0204(6) 0.0381(8) 0.0562(8) -0.0008(6) 0.0114(5) 0.0053(5)
Rh1_2 0.0179(7) 0.0304(9) 0.0362(8) -0.0006(6) 0.0062(6) 0.0075(6)

loop_
_atom_type_symbol
_atom_type_description
_atom_type_scat_dispersion_real
_atom_type_scat_dispersion_imag
_atom_type_scat_source
C C 0.0033 0.0016 'International Tables Vol C Tables 4.2.6.8 and 6.1.1.4'
H H 0.0000 0.0000 'International Tables Vol C Tables 4.2.6.8 and 6.1.1.4'
N N 0.0061 0.0033 'International Tables Vol C Tables 4.2.6.8 and 6.1.1.4'
Rh Rh -1.1178 0.9187 'International Tables Vol C Tables 4.2.6.8 and 6.1.1.4'
I I -0.4742 1.8119 'International Tables Vol C Tables 4.2.6.8 and 6.1.1.4'

loop_
_geom_angle_atom_site_label_1
_geom_angle_atom_site_label_2
_geom_angle_atom_site_label_3
_geom_angle
_geom_angle_site_symmetry_1
_geom_angle_site_symmetry_3
_geom_angle_publ_flag
N1_1 Rh1_1 N2_1 87.3(6) . . ?
N1_1 Rh1_1 N3_1 177.4(6) . . ?
N2_1 Rh1_1 N3_1 92.1(6) . . ?
N1_1 Rh1_1 N4_1 92.6(6) . . ?
N2_1 Rh1_1 N4_1 177.1(6) . . ?
N3_1 Rh1_1 N4_1 88.2(6) . . ?
N1_1 Rh1_1 N5_1 90.9(5) . . ?
N2_1 Rh1_1 N5_1 89.9(5) . . ?
N3_1 Rh1_1 N5_1 91.6(6) . . ?
N4_1 Rh1_1 N5_1 87.2(5) . . ?
N1_1 Rh1_1 I1_1 90.0(4) . . ?
N2_1 Rh1_1 I1_1 92.1(4) . . ?
N3_1 Rh1_1 I1_1 87.5(4) . . ?
N4_1 Rh1_1 I1_1 90.8(4) . . ?
N5_1 Rh1_1 I1_1 177.9(4) . . ?
C2_1 N1_1 C5_1 103.5(13) . . ?
C2_1 N1_1 Rh1_1 126.4(12) . . ?
C5_1 N1_1 Rh1_1 129.8(11) . . ?
C10_1 N2_1 C7_1 106.7(15) . . ?
C10_1 N2_1 Rh1_1 124.8(12) . . ?
C7_1 N2_1 Rh1_1 128.5(12) . . ?
C12_1 N3_1 C15_1 106.7(15) . . ?
C12_1 N3_1 Rh1_1 124.5(13) . . ?
C15_1 N3_1 Rh1_1 128.1(12) . . ?
C20_1 N4_1 C17_1 108.1(14) . . ?
C20_1 N4_1 Rh1_1 122.1(11) . . ?
C17_1 N4_1 Rh1_1 129.7(11) . . ?
C61_1 N5_1 Rh1_1 176.8(13) . . ?
C20_1 C1_1 C2_1 128.8(17) . . ?
C20_1 C1_1 H1_1 115.6 . . ?
C2_1 C1_1 H1_1 115.5 . . ?
N1_1 C2_1 C3_1 114.3(16) . . ?
N1_1 C2_1 C1_1 121.4(16) . . ?
C3_1 C2_1 C1_1 124.2(16) . . ?
C4_1 C3_1 C2_1 106.2(16) . . ?
C4_1 C3_1 C25_1 128.2(19) . . ?
C2_1 C3_1 C25_1 125.5(18) . . ?
C3_1 C4_1 C5_1 105.8(16) . . ?
C3_1 C4_1 C21_1 114.2(17) . . ?
C5_1 C4_1 C21_1 140.0(17) . . ?
C6_1 C5_1 N1_1 122.9(16) . . ?
C6_1 C5_1 C4_1 127.0(17) . . ?
N1_1 C5_1 C4_1 110.0(15) . . ?
C5_1 C6_1 C7_1 125.4(19) . . ?
C5_1 C6_1 C49_1 115.2(16) . . ?
C7_1 C6_1 C49_1 119.4(17) . . ?
N2_1 C7_1 C6_1 125.0(17) . . ?
N2_1 C7_1 C8_1 108.6(15) . . ?
C6_1 C7_1 C8_1 126.4(18) . . ?
C9_1 C8_1 C7_1 107.1(17) . . ?
C9_1 C8_1 C22_1 118.1(16) . . ?
C7_1 C8_1 C22_1 134.7(16) . . ?
C8_1 C9_1 C10_1 107.6(16) . . ?
C8_1 C9_1 C31_1 125.3(18) . . ?
C10_1 C9_1 C31_1 127.1(17) . . ?
C10_1 C11_1 C12_1 128.6(19) . . ?
C10_1 C11_1 H11_1 115.7 . . ?
C12_1 C11_1 H11_1 115.7 . . ?
C11_1 C10_1 N2_1 124.4(18) . . ?
C11_1 C10_1 C9_1 125.9(17) . . ?
N2_1 C10_1 C9_1 109.7(16) . . ?
N3_1 C12_1 C11_1 124.6(18) . . ?
N3_1 C12_1 C13_1 113.8(18) . . ?
C11_1 C12_1 C13_1 121.6(18) . . ?
C14_1 C13_1 C12_1 102.9(17) . . ?
C14_1 C13_1 C37_1 129(2) . . ?
C12_1 C13_1 C37_1 127.6(19) . . ?
C13_1 C14_1 C15_1 107.6(19) . . ?
C13_1 C14_1 C23_1 111.0(18) . . ?
C15_1 C14_1 C23_1 141(2) . . ?
N3_1 C15_1 C16_1 123.6(17) . . ?
N3_1 C15_1 C14_1 108.8(17) . . ?
C16_1 C15_1 C14_1 127.6(19) . . ?
C17_1 C16_1 C15_1 127.8(17) . . ?
C17_1 C16_1 C55_1 117.8(14) . . ?
C15_1 C16_1 C55_1 114.3(14) . . ?
C16_1 C17_1 N4_1 121.5(16) . . ?
C16_1 C17_1 C18_1 130.6(17) . . ?
N4_1 C17_1 C18_1 107.8(15) . . ?
C19_1 C18_1 C17_1 109.2(17) . . ?
C19_1 C18_1 C24_1 118.3(15) . . ?
C17_1 C18_1 C24_1 132.4(16) . . ?
C18_1 C19_1 C43_1 129.7(18) . . ?
C18_1 C19_1 C20_1 107.4(15) . . ?
C43_1 C19_1 C20_1 122.8(17) . . ?
C1_1 C20_1 N4_1 127.8(17) . . ?
C1_1 C20_1 C19_1 124.8(16) . . ?
N4_1 C20_1 C19_1 107.4(15) . . ?
C4_1 C21_1 H21A_1 109.8 . . ?
C4_1 C21_1 H21B_1 109.4 . . ?
H21A_1 C21_1 H21B_1 109.5 . . ?
C4_1 C21_1 H21C_1 109.3 . . ?
H21A_1 C21_1 H21C_1 109.5 . . ?
H21B_1 C21_1 H21C_1 109.5 . . ?
C8_1 C22_1 H22A_1 109.4 . . ?
C8_1 C22_1 H22B_1 109.5 . . ?
H22A_1 C22_1 H22B_1 109.5 . . ?
C8_1 C22_1 H22C_1 109.5 . . ?
H22A_1 C22_1 H22C_1 109.5 . . ?
H22B_1 C22_1 H22C_1 109.5 . . ?
C14_1 C23_1 H23A_1 109.4 . . ?
C14_1 C23_1 H23B_1 109.5 . . ?
H23A_1 C23_1 H23B_1 109.5 . . ?
C14_1 C23_1 H23C_1 109.6 . . ?
H23A_1 C23_1 H23C_1 109.5 . . ?
H23B_1 C23_1 H23C_1 109.5 . . ?
C18_1 C24_1 H24A_1 109.5 . . ?
C18_1 C24_1 H24B_1 109.4 . . ?
H24A_1 C24_1 H24B_1 109.5 . . ?
C18_1 C24_1 H24C_1 109.5 . . ?
H24A_1 C24_1 H24C_1 109.5 . . ?
H24B_1 C24_1 H24C_1 109.5 . . ?
C3_1 C25_1 C26_1 111.0(17) . . ?
C3_1 C25_1 H25A_1 109.5 . . ?
C26_1 C25_1 H25A_1 109.4 . . ?
C3_1 C25_1 H25B_1 109.5 . . ?
C26_1 C25_1 H25B_1 109.4 . . ?
H25A_1 C25_1 H25B_1 108.0 . . ?
C27_1 C26_1 C25_1 112.7(11) . . ?
C27_1 C26_1 H26A_1 109.0 . . ?
C25_1 C26_1 H26A_1 109.0 . . ?
C27_1 C26_1 H26B_1 109.2 . . ?
C25_1 C26_1 H26B_1 109.0 . . ?
H26A_1 C26_1 H26B_1 107.8 . . ?
C26_1 C27_1 C28_1 112.5(11) . . ?
C26_1 C27_1 H27A_1 109.1 . . ?
C28_1 C27_1 H27A_1 108.8 . . ?
C26_1 C27_1 H27B_1 109.2 . . ?
C28_1 C27_1 H27B_1 109.3 . . ?
H27A_1 C27_1 H27B_1 107.8 . . ?
C29_1 C28_1 C27_1 112.3(11) . . ?
C29_1 C28_1 H28A_1 109.2 . . ?
C27_1 C28_1 H28A_1 109.3 . . ?
C29_1 C28_1 H28B_1 109.2 . . ?
C27_1 C28_1 H28B_1 108.8 . . ?
H28A_1 C28_1 H28B_1 107.9 . . ?
C30_1 C29_1 C28_1 112.6(13) . . ?
C30_1 C29_1 H29A_1 105.7 . . ?
C28_1 C29_1 H29A_1 109.3 . . ?
C30_1 C29_1 H29B_1 111.9 . . ?
C28_1 C29_1 H29B_1 109.3 . . ?
H29A_1 C29_1 H29B_1 107.9 . . ?
C28'_1 C27'_1 H27C_1 108.9 . . ?
C28'_1 C27'_1 H27D_1 109.4 . . ?
H27C_1 C27'_1 H27D_1 107.8 . . ?
C29'_1 C28'_1 C27'_1 112.3(11) . . ?
C29'_1 C28'_1 H28C_1 109.9 . . ?
C27'_1 C28'_1 H28C_1 109.6 . . ?
C29'_1 C28'_1 H28D_1 107.9 . . ?
C27'_1 C28'_1 H28D_1 109.0 . . ?
H28C_1 C28'_1 H28D_1 108.0 . . ?
C28'_1 C29'_1 C30'_1 112.0(12) . . ?
C28'_1 C29'_1 H29C_1 108.6 . . ?
C30'_1 C29'_1 H29C_1 111.4 . . ?
C28'_1 C29'_1 H29D_1 110.6 . . ?
C30'_1 C29'_1 H29D_1 106.3 . . ?
H29C_1 C29'_1 H29D_1 107.9 . . ?
C29'_1 C30'_1 H30D_1 111.6 . . ?
C29'_1 C30'_1 H30E_1 106.5 . . ?
H30D_1 C30'_1 H30E_1 109.5 . . ?
C29'_1 C30'_1 H30F_1 110.3 . . ?
H30D_1 C30'_1 H30F_1 109.4 . . ?
H30E_1 C30'_1 H30F_1 109.4 . . ?
C9_1 C31_1 C32_1 113.1(19) . . ?
C9_1 C31_1 H31A_1 108.9 . . ?
C32_1 C31_1 H31A_1 109.1 . . ?
C9_1 C31_1 H31B_1 109.1 . . ?
C32_1 C31_1 H31B_1 108.9 . . ?
H31A_1 C31_1 H31B_1 107.7 . . ?
C31_1 C32_1 C33_1 110.9(10) . . ?
C31_1 C32_1 H32A_1 109.3 . . ?
C33_1 C32_1 H32A_1 111.4 . . ?
C31_1 C32_1 H32B_1 109.6 . . ?
C33_1 C32_1 H32B_1 107.6 . . ?
H32A_1 C32_1 H32B_1 108.0 . . ?
C32_1 C33_1 C34_1 112.9(12) . . ?
C32_1 C33_1 H33A_1 110.8 . . ?
C34_1 C33_1 H33A_1 110.9 . . ?
C32_1 C33_1 H33B_1 107.0 . . ?
C34_1 C33_1 H33B_1 107.3 . . ?
H33A_1 C33_1 H33B_1 107.8 . . ?
C33_1 C34_1 C35_1 112.2(12) . . ?
C33_1 C34_1 H34A_1 110.3 . . ?
C35_1 C34_1 H34A_1 111.8 . . ?
C33_1 C34_1 H34B_1 107.1 . . ?
C35_1 C34_1 H34B_1 107.2 . . ?
H34A_1 C34_1 H34B_1 107.9 . . ?
C36_1 C35_1 C34_1 110.8(16) . . ?
C36_1 C35_1 H35A_1 104.3 . . ?
C34_1 C35_1 H35A_1 106.8 . . ?
C36_1 C35_1 H35B_1 114.8 . . ?
C34_1 C35_1 H35B_1 111.4 . . ?
H35A_1 C35_1 H35B_1 108.1 . . ?
C34'_1 C33'_1 H33C_1 108.5 . . ?
C34'_1 C33'_1 H33D_1 111.7 . . ?
H33C_1 C33'_1 H33D_1 107.9 . . ?
C33'_1 C34'_1 C35'_1 112.8(12) . . ?
C33'_1 C34'_1 H34C_1 108.0 . . ?
C35'_1 C34'_1 H34C_1 106.7 . . ?
C33'_1 C34'_1 H34D_1 111.9 . . ?
C35'_1 C34'_1 H34D_1 109.3 . . ?
H34C_1 C34'_1 H34D_1 107.9 . . ?
C36'_1 C35'_1 C34'_1 111.5(16) . . ?
C36'_1 C35'_1 H35C_1 117.8 . . ?
C34'_1 C35'_1 H35C_1 111.5 . . ?
C36'_1 C35'_1 H35D_1 100.1 . . ?
C34'_1 C35'_1 H35D_1 106.7 . . ?
H35C_1 C35'_1 H35D_1 108.0 . . ?
C35'_1 C36'_1 H36D_1 108.6 . . ?
C35'_1 C36'_1 H36E_1 119.0 . . ?
H36D_1 C36'_1 H36E_1 108.4 . . ?
C35'_1 C36'_1 H36F_1 101.0 . . ?
H36D_1 C36'_1 H36F_1 108.9 . . ?
H36E_1 C36'_1 H36F_1 110.4 . . ?
C13_1 C37_1 C38_1 109.7(16) . . ?
C13_1 C37_1 H37A_1 109.7 . . ?
C38_1 C37_1 H37A_1 109.6 . . ?
C13_1 C37_1 H37B_1 109.8 . . ?
C38_1 C37_1 H37B_1 109.8 . . ?
H37A_1 C37_1 H37B_1 108.2 . . ?
C37_1 C38_1 C39_1 112.8(11) . . ?
C37_1 C38_1 H38A_1 108.9 . . ?
C39_1 C38_1 H38A_1 109.4 . . ?
C37_1 C38_1 H38B_1 109.0 . . ?
C39_1 C38_1 H38B_1 108.9 . . ?
H38A_1 C38_1 H38B_1 107.8 . . ?
C40_1 C39_1 C38_1 113.0(11) . . ?
C40_1 C39_1 H39A_1 109.0 . . ?
C38_1 C39_1 H39A_1 109.3 . . ?
C40_1 C39_1 H39B_1 108.7 . . ?
C38_1 C39_1 H39B_1 108.9 . . ?
H39A_1 C39_1 H39B_1 107.8 . . ?
C39_1 C40_1 C41_1 112.5(11) . . ?
C39_1 C40_1 H40A_1 108.9 . . ?
C41_1 C40_1 H40A_1 109.4 . . ?
C39_1 C40_1 H40B_1 109.2 . . ?
C41_1 C40_1 H40B_1 108.9 . . ?
H40A_1 C40_1 H40B_1 107.9 . . ?
C40_1 C41_1 C42_1 112.0(11) . . ?
C40_1 C41_1 H41A_1 108.9 . . ?
C42_1 C41_1 H41A_1 109.9 . . ?
C40_1 C41_1 H41B_1 109.2 . . ?
C42_1 C41_1 H41B_1 108.8 . . ?
H41A_1 C41_1 H41B_1 107.9 . . ?
C41_1 C42_1 H42A_1 112.9 . . ?
C41_1 C42_1 H42B_1 114.4 . . ?
H42A_1 C42_1 H42B_1 104.8 . . ?
C41_1 C42_1 H42C_1 113.6 . . ?
H42A_1 C42_1 H42C_1 105.3 . . ?
H42B_1 C42_1 H42C_1 105.1 . . ?
C19_1 C43_1 C44_1 113.6(15) . . ?
C19_1 C43_1 H43A_1 108.5 . . ?
C44_1 C43_1 H43A_1 108.9 . . ?
C19_1 C43_1 H43B_1 108.9 . . ?
C44_1 C43_1 H43B_1 109.0 . . ?
H43A_1 C43_1 H43B_1 107.7 . . ?
C45_1 C44_1 C43_1 112.2(11) . . ?
C45_1 C44_1 H44A_1 109.8 . . ?
C43_1 C44_1 H44A_1 109.3 . . ?
C45_1 C44_1 H44B_1 108.3 . . ?
C43_1 C44_1 H44B_1 109.2 . . ?
H44A_1 C44_1 H44B_1 107.9 . . ?
C44_1 C45_1 C46_1 112.3(11) . . ?
C44_1 C45_1 H45A_1 108.4 . . ?
C46_1 C45_1 H45A_1 107.6 . . ?
C44_1 C45_1 H45B_1 109.9 . . ?
C46_1 C45_1 H45B_1 110.5 . . ?
H45A_1 C45_1 H45B_1 107.9 . . ?
C45_1 C46_1 C47_1 112.4(12) . . ?
C45_1 C46_1 H46A_1 107.6 . . ?
C47_1 C46_1 H46A_1 107.9 . . ?
C45_1 C46_1 H46B_1 110.4 . . ?
C47_1 C46_1 H46B_1 110.4 . . ?
H46A_1 C46_1 H46B_1 107.9 . . ?
C46_1 C47_1 C48_1 111.9(14) . . ?
C46_1 C47_1 H47A_1 107.8 . . ?
C48_1 C47_1 H47A_1 105.2 . . ?
C46_1 C47_1 H47B_1 110.4 . . ?
C48_1 C47_1 H47B_1 113.2 . . ?
H47A_1 C47_1 H47B_1 107.9 . . ?
C45'_1 C44'_1 H44C_1 108.9 . . ?
C45'_1 C44'_1 H44D_1 110.0 . . ?
H44C_1 C44'_1 H44D_1 107.8 . . ?
C44'_1 C45'_1 C46'_1 112.0(12) . . ?
C44'_1 C45'_1 H45C_1 108.3 . . ?
C46'_1 C45'_1 H45C_1 103.6 . . ?
C44'_1 C45'_1 H45D_1 110.0 . . ?
C46'_1 C45'_1 H45D_1 114.6 . . ?
H45C_1 C45'_1 H45D_1 107.9 . . ?
C45'_1 C46'_1 C47'_1 110.7(13) . . ?
C45'_1 C46'_1 H46C_1 103.3 . . ?
C47'_1 C46'_1 H46C_1 104.2 . . ?
C45'_1 C46'_1 H46D_1 114.2 . . ?
C47'_1 C46'_1 H46D_1 115.4 . . ?
H46C_1 C46'_1 H46D_1 107.8 . . ?
C48'_1 C47'_1 C46'_1 110.6(10) . . ?
C48'_1 C47'_1 H47C_1 108.3 . . ?
C46'_1 C47'_1 H47C_1 104.8 . . ?
C48'_1 C47'_1 H47D_1 116.6 . . ?
C46'_1 C47'_1 H47D_1 107.7 . . ?
H47C_1 C47'_1 H47D_1 108.1 . . ?
C47'_1 C48'_1 H48D_1 109.7 . . ?
C47'_1 C48'_1 H48E_1 102.8 . . ?
H48D_1 C48'_1 H48E_1 109.5 . . ?
C47'_1 C48'_1 H48F_1 115.6 . . ?
H48D_1 C48'_1 H48F_1 109.5 . . ?
H48E_1 C48'_1 H48F_1 109.3 . . ?
C54_1 C49_1 C50_1 119.2(19) . . ?
C54_1 C49_1 C6_1 121.9(18) . . ?
C50_1 C49_1 C6_1 118.5(17) . . ?
C51_1 C50_1 C49_1 117(2) . . ?
C51_1 C50_1 H50_1 121.4 . . ?
C49_1 C50_1 H50_1 121.5 . . ?
C52_1 C51_1 C50_1 122(2) . . ?
C52_1 C51_1 H51_1 119.0 . . ?
C50_1 C51_1 H51_1 119.0 . . ?
C53_1 C52_1 C51_1 120(3) . . ?
C53_1 C52_1 H52_1 120.1 . . ?
C51_1 C52_1 H52_1 120.0 . . ?
C52_1 C53_1 C54_1 121(2) . . ?
C52_1 C53_1 H53_1 119.5 . . ?
C54_1 C53_1 H53_1 119.5 . . ?
C49_1 C54_1 C53_1 120(2) . . ?
C49_1 C54_1 H54_1 119.9 . . ?
C53_1 C54_1 H54_1 119.9 . . ?
C60_1 C55_1 C56_1 120.7(18) . . ?
C60_1 C55_1 C16_1 123.1(17) . . ?
C56_1 C55_1 C16_1 115.8(16) . . ?
C57_1 C56_1 C55_1 115.9(18) . . ?
C57_1 C56_1 H56_1 122.1 . . ?
C55_1 C56_1 H56_1 122.0 . . ?
C58_1 C57_1 C56_1 122(2) . . ?
C58_1 C57_1 H57_1 119.1 . . ?
C56_1 C57_1 H57_1 119.1 . . ?
C59_1 C58_1 C57_1 121(2) . . ?
C59_1 C58_1 H58_1 119.3 . . ?
C57_1 C58_1 H58_1 119.3 . . ?
C58_1 C59_1 C60_1 119(2) . . ?
C58_1 C59_1 H59_1 120.6 . . ?
C60_1 C59_1 H59_1 120.6 . . ?
C55_1 C60_1 C59_1 121(2) . . ?
C55_1 C60_1 H60_1 119.4 . . ?
C59_1 C60_1 H60_1 119.5 . . ?
N5_1 C61_1 C62_1 176.3(19) . . ?
C61_1 C62_1 H62A_1 109.8 . . ?
C61_1 C62_1 H62B_1 109.7 . . ?
H62A_1 C62_1 H62B_1 109.3 . . ?
C61_1 C62_1 H62C_1 109.4 . . ?
H62A_1 C62_1 H62C_1 109.3 . . ?
H62B_1 C62_1 H62C_1 109.3 . . ?
N2_2 Rh1_2 N1_2 87.9(6) . . ?
N2_2 Rh1_2 N3_2 92.8(5) . . ?
N1_2 Rh1_2 N3_2 176.6(6) . . ?
N2_2 Rh1_2 N4_2 178.4(5) . . ?
N1_2 Rh1_2 N4_2 92.6(6) . . ?
N3_2 Rh1_2 N4_2 86.9(5) . . ?
N2_2 Rh1_2 N5_2 93.3(5) . . ?
N1_2 Rh1_2 N5_2 87.6(6) . . ?
N3_2 Rh1_2 N5_2 89.0(5) . . ?
N4_2 Rh1_2 N5_2 88.2(5) . . ?
N2_2 Rh1_2 I1_2 87.6(4) . . ?
N1_2 Rh1_2 I1_2 91.0(4) . . ?
N3_2 Rh1_2 I1_2 92.4(4) . . ?
N4_2 Rh1_2 I1_2 90.9(4) . . ?
N5_2 Rh1_2 I1_2 178.3(4) . . ?
C2_2 N1_2 C5_2 108.5(15) . . ?
C2_2 N1_2 Rh1_2 125.2(13) . . ?
C5_2 N1_2 Rh1_2 126.1(11) . . ?
C7_2 N2_2 C10_2 107.7(14) . . ?
C7_2 N2_2 Rh1_2 128.9(11) . . ?
C10_2 N2_2 Rh1_2 122.5(11) . . ?
C15_2 N3_2 C12_2 108.1(14) . . ?
C15_2 N3_2 Rh1_2 129.2(11) . . ?
C12_2 N3_2 Rh1_2 122.4(12) . . ?
C20_2 N4_2 C17_2 108.6(14) . . ?
C20_2 N4_2 Rh1_2 121.4(12) . . ?
C17_2 N4_2 Rh1_2 129.3(11) . . ?
C61_2 N5_2 Rh1_2 177.0(15) . . ?
C20_2 C1_2 C2_2 128.2(19) . . ?
C20_2 C1_2 H1_2 115.9 . . ?
C2_2 C1_2 H1_2 115.9 . . ?
N1_2 C2_2 C3_2 112.5(18) . . ?
N1_2 C2_2 C1_2 124.5(19) . . ?
C3_2 C2_2 C1_2 122.8(19) . . ?
C4_2 C3_2 C2_2 107.4(19) . . ?
C4_2 C3_2 C25_2 125(2) . . ?
C2_2 C3_2 C25_2 127(2) . . ?
C3_2 C4_2 C5_2 103.7(18) . . ?
C3_2 C4_2 C21_2 116.7(18) . . ?
C5_2 C4_2 C21_2 139.5(18) . . ?
N1_2 C5_2 C6_2 127.5(16) . . ?
N1_2 C5_2 C4_2 107.7(14) . . ?
C6_2 C5_2 C4_2 124.6(17) . . ?
C7_2 C6_2 C5_2 123.4(18) . . ?
C7_2 C6_2 C49_2 119.8(16) . . ?
C5_2 C6_2 C49_2 116.7(16) . . ?
C6_2 C7_2 N2_2 124.9(16) . . ?
C6_2 C7_2 C8_2 126.8(17) . . ?
N2_2 C7_2 C8_2 108.3(15) . . ?
C9_2 C8_2 C7_2 106.4(17) . . ?
C9_2 C8_2 C22_2 118.6(17) . . ?
C7_2 C8_2 C22_2 135.0(16) . . ?
C8_2 C9_2 C10_2 108.7(17) . . ?
C8_2 C9_2 C31_2 127.1(18) . . ?
C10_2 C9_2 C31_2 124.3(17) . . ?
C11_2 C10_2 N2_2 125.5(16) . . ?
C11_2 C10_2 C9_2 125.5(17) . . ?
N2_2 C10_2 C9_2 108.9(16) . . ?
C12_2 C11_2 C10_2 128.1(17) . . ?
C12_2 C11_2 H11_2 116.0 . . ?
C10_2 C11_2 H11_2 116.0 . . ?
C11_2 C12_2 N3_2 126.9(17) . . ?
C11_2 C12_2 C13_2 124.5(17) . . ?
N3_2 C12_2 C13_2 108.5(15) . . ?
C14_2 C13_2 C12_2 107.3(16) . . ?
C14_2 C13_2 C37_2 129.2(18) . . ?
C12_2 C13_2 C37_2 123.4(17) . . ?
C13_2 C14_2 C15_2 106.6(16) . . ?
C13_2 C14_2 C23_2 116.4(16) . . ?
C15_2 C14_2 C23_2 136.8(16) . . ?
N3_2 C15_2 C16_2 123.4(15) . . ?
N3_2 C15_2 C14_2 109.3(14) . . ?
C16_2 C15_2 C14_2 127.0(16) . . ?
C17_2 C16_2 C15_2 126.8(16) . . ?
C17_2 C16_2 C55_2 117.1(14) . . ?
C15_2 C16_2 C55_2 116.2(13) . . ?
C16_2 C17_2 N4_2 122.2(15) . . ?
C16_2 C17_2 C18_2 130.7(17) . . ?
N4_2 C17_2 C18_2 106.9(15) . . ?
C19_2 C18_2 C17_2 109.3(17) . . ?
C19_2 C18_2 C24_2 118.0(16) . . ?
C17_2 C18_2 C24_2 132.5(16) . . ?
C18_2 C19_2 C20_2 108.6(17) . . ?
C18_2 C19_2 C43_2 128.8(19) . . ?
C20_2 C19_2 C43_2 122.4(17) . . ?
C1_2 C20_2 N4_2 127.0(18) . . ?
C1_2 C20_2 C19_2 126.4(18) . . ?
N4_2 C20_2 C19_2 106.6(16) . . ?
C4_2 C21_2 H21A_2 110.0 . . ?
C4_2 C21_2 H21B_2 108.8 . . ?
H21A_2 C21_2 H21B_2 109.2 . . ?
C4_2 C21_2 H21C_2 110.4 . . ?
H21A_2 C21_2 H21C_2 109.2 . . ?
H21B_2 C21_2 H21C_2 109.3 . . ?
C8_2 C22_2 H22A_2 109.7 . . ?
C8_2 C22_2 H22B_2 109.3 . . ?
H22A_2 C22_2 H22B_2 109.5 . . ?
C8_2 C22_2 H22C_2 109.4 . . ?
H22A_2 C22_2 H22C_2 109.5 . . ?
H22B_2 C22_2 H22C_2 109.5 . . ?
C14_2 C23_2 H23A_2 109.5 . . ?
C14_2 C23_2 H23B_2 109.4 . . ?
H23A_2 C23_2 H23B_2 109.5 . . ?
C14_2 C23_2 H23C_2 109.4 . . ?
H23A_2 C23_2 H23C_2 109.5 . . ?
H23B_2 C23_2 H23C_2 109.5 . . ?
C18_2 C24_2 H24A_2 109.6 . . ?
C18_2 C24_2 H24B_2 109.5 . . ?
H24A_2 C24_2 H24B_2 109.5 . . ?
C18_2 C24_2 H24C_2 109.3 . . ?
H24A_2 C24_2 H24C_2 109.5 . . ?
H24B_2 C24_2 H24C_2 109.5 . . ?
C26_2 C25_2 C3_2 104.0(15) . . ?
C26_2 C25_2 H25A_2 110.9 . . ?
C3_2 C25_2 H25A_2 110.7 . . ?
C26_2 C25_2 H25B_2 111.2 . . ?
C3_2 C25_2 H25B_2 111.1 . . ?
H25A_2 C25_2 H25B_2 108.9 . . ?
C27_2 C26_2 C25_2 114.7(11) . . ?
C27_2 C26_2 H26A_2 108.5 . . ?
C25_2 C26_2 H26A_2 108.5 . . ?
C27_2 C26_2 H26B_2 108.5 . . ?
C25_2 C26_2 H26B_2 108.9 . . ?
H26A_2 C26_2 H26B_2 107.5 . . ?
C26_2 C27_2 C28_2 111.7(11) . . ?
C26_2 C27_2 H27A_2 109.2 . . ?
C28_2 C27_2 H27A_2 109.8 . . ?
C26_2 C27_2 H27B_2 109.2 . . ?
C28_2 C27_2 H27B_2 108.9 . . ?
H27A_2 C27_2 H27B_2 107.9 . . ?
C29_2 C28_2 C27_2 112.2(11) . . ?
C29_2 C28_2 H28A_2 108.9 . . ?
C27_2 C28_2 H28A_2 109.2 . . ?
C29_2 C28_2 H28B_2 108.8 . . ?
C27_2 C28_2 H28B_2 109.8 . . ?
H28A_2 C28_2 H28B_2 107.9 . . ?
C28_2 C29_2 C30_2 110.9(11) . . ?
C28_2 C29_2 H29A_2 108.8 . . ?
C30_2 C29_2 H29A_2 107.9 . . ?
C28_2 C29_2 H29B_2 110.2 . . ?
C30_2 C29_2 H29B_2 110.9 . . ?
H29A_2 C29_2 H29B_2 108.1 . . ?
C29_2 C30_2 H30A_2 110.5 . . ?
C29_2 C30_2 H30B_2 110.2 . . ?
H30A_2 C30_2 H30B_2 109.4 . . ?
C29_2 C30_2 H30C_2 107.8 . . ?
H30A_2 C30_2 H30C_2 109.4 . . ?
H30B_2 C30_2 H30C_2 109.5 . . ?
C32_2 C31_2 C9_2 109.3(16) . . ?
C32_2 C31_2 H31A_2 110.7 . . ?
C9_2 C31_2 H31A_2 110.2 . . ?
C32_2 C31_2 H31B_2 108.8 . . ?
C9_2 C31_2 H31B_2 109.5 . . ?
H31A_2 C31_2 H31B_2 108.3 . . ?
C33_2 C32_2 C31_2 112.0(10) . . ?
C33_2 C32_2 H32A_2 109.6 . . ?
C31_2 C32_2 H32A_2 110.1 . . ?
C33_2 C32_2 H32B_2 108.9 . . ?
C31_2 C32_2 H32B_2 108.3 . . ?
H32A_2 C32_2 H32B_2 107.9 . . ?
C34_2 C33_2 C32_2 111.7(11) . . ?
C34_2 C33_2 H33A_2 106.0 . . ?
C32_2 C33_2 H33A_2 109.5 . . ?
C34_2 C33_2 H33B_2 111.8 . . ?
C32_2 C33_2 H33B_2 109.7 . . ?
H33A_2 C33_2 H33B_2 108.0 . . ?
C33_2 C34_2 C35_2 112.0(12) . . ?
C33_2 C34_2 H34A_2 110.6 . . ?
C35_2 C34_2 H34A_2 114.5 . . ?
C33_2 C34_2 H34B_2 105.6 . . ?
C35_2 C34_2 H34B_2 105.7 . . ?
H34A_2 C34_2 H34B_2 107.8 . . ?
C34_2 C35_2 C36_2 111.5(11) . . ?
C34_2 C35_2 H35A_2 114.9 . . ?
C36_2 C35_2 H35A_2 104.5 . . ?
C34_2 C35_2 H35B_2 107.9 . . ?
C36_2 C35_2 H35B_2 109.8 . . ?
H35A_2 C35_2 H35B_2 108.1 . . ?
C35_2 C36_2 H36A_2 114.0 . . ?
C35_2 C36_2 H36B_2 114.9 . . ?
H36A_2 C36_2 H36B_2 106.6 . . ?
C35_2 C36_2 H36C_2 105.5 . . ?
H36A_2 C36_2 H36C_2 106.5 . . ?
H36B_2 C36_2 H36C_2 109.0 . . ?
C13_2 C37_2 C38_2 115.3(17) . . ?
C13_2 C37_2 H37A_2 108.5 . . ?
C38_2 C37_2 H37A_2 108.4 . . ?
C13_2 C37_2 H37B_2 108.6 . . ?
C38_2 C37_2 H37B_2 108.5 . . ?
H37A_2 C37_2 H37B_2 107.4 . . ?
C37_2 C38_2 C39_2 112.0(10) . . ?
C37_2 C38_2 H38A_2 109.4 . . ?
C39_2 C38_2 H38A_2 109.1 . . ?
C37_2 C38_2 H38B_2 109.4 . . ?
C39_2 C38_2 H38B_2 109.0 . . ?
H38A_2 C38_2 H38B_2 107.9 . . ?
C38_2 C39_2 C40_2 111.8(10) . . ?
C38_2 C39_2 H39A_2 109.1 . . ?
C40_2 C39_2 H39A_2 109.4 . . ?
C38_2 C39_2 H39B_2 109.5 . . ?
C40_2 C39_2 H39B_2 109.0 . . ?
H39A_2 C39_2 H39B_2 107.9 . . ?
C41_2 C40_2 C39_2 112.4(11) . . ?
C41_2 C40_2 H40A_2 109.3 . . ?
C39_2 C40_2 H40A_2 108.8 . . ?
C41_2 C40_2 H40B_2 109.2 . . ?
C39_2 C40_2 H40B_2 109.2 . . ?
H40A_2 C40_2 H40B_2 107.9 . . ?
C40_2 C41_2 C42_2 112.0(11) . . ?
C40_2 C41_2 H41A_2 109.2 . . ?
C42_2 C41_2 H41A_2 108.7 . . ?
C40_2 C41_2 H41B_2 109.3 . . ?
C42_2 C41_2 H41B_2 109.5 . . ?
H41A_2 C41_2 H41B_2 107.9 . . ?
C41_2 C42_2 H42A_2 109.1 . . ?
C41_2 C42_2 H42B_2 109.3 . . ?
H42A_2 C42_2 H42B_2 109.5 . . ?
C41_2 C42_2 H42C_2 110.0 . . ?
H42A_2 C42_2 H42C_2 109.5 . . ?
H42B_2 C42_2 H42C_2 109.5 . . ?
C19_2 C43_2 C44_2 110.1(15) . . ?
C19_2 C43_2 H43A_2 109.9 . . ?
C44_2 C43_2 H43A_2 110.3 . . ?
C19_2 C43_2 H43B_2 109.2 . . ?
C44_2 C43_2 H43B_2 109.2 . . ?
H43A_2 C43_2 H43B_2 108.0 . . ?
C43_2 C44_2 C45_2 114.2(11) . . ?
C43_2 C44_2 H44A_2 109.5 . . ?
C45_2 C44_2 H44A_2 109.4 . . ?
C43_2 C44_2 H44B_2 108.7 . . ?
C45_2 C44_2 H44B_2 107.2 . . ?
H44A_2 C44_2 H44B_2 107.6 . . ?
C44_2 C45_2 C46_2 111.6(11) . . ?
C44_2 C45_2 H45A_2 110.1 . . ?
C46_2 C45_2 H45A_2 111.6 . . ?
C44_2 C45_2 H45B_2 107.8 . . ?
C46_2 C45_2 H45B_2 107.7 . . ?
H45A_2 C45_2 H45B_2 107.9 . . ?
C45_2 C46_2 C47_2 112.9(12) . . ?
C45_2 C46_2 H46A_2 111.3 . . ?
C47_2 C46_2 H46A_2 103.8 . . ?
C45_2 C46_2 H46B_2 107.8 . . ?
C47_2 C46_2 H46B_2 113.2 . . ?
H46A_2 C46_2 H46B_2 107.8 . . ?
C46_2 C47_2 C48_2 111.3(12) . . ?
C46_2 C47_2 H47A_2 107.5 . . ?
C48_2 C47_2 H47A_2 116.7 . . ?
C46_2 C47_2 H47B_2 105.0 . . ?
C48_2 C47_2 H47B_2 107.8 . . ?
H47A_2 C47_2 H47B_2 107.8 . . ?
C46'_2 C45'_2 H45C_2 109.2 . . ?
C46'_2 C45'_2 H45D_2 109.3 . . ?
H45C_2 C45'_2 H45D_2 107.9 . . ?
C45'_2 C46'_2 C47'_2 112.4(11) . . ?
C45'_2 C46'_2 H46C_2 109.4 . . ?
C47'_2 C46'_2 H46C_2 109.0 . . ?
C45'_2 C46'_2 H46D_2 109.3 . . ?
C47'_2 C46'_2 H46D_2 108.8 . . ?
H46C_2 C46'_2 H46D_2 107.9 . . ?
C46'_2 C47'_2 C48'_2 111.6(17) . . ?
C46'_2 C47'_2 H47C_2 108.7 . . ?
C48'_2 C47'_2 H47C_2 118.9 . . ?
C46'_2 C47'_2 H47D_2 109.7 . . ?
C48'_2 C47'_2 H47D_2 99.4 . . ?
H47C_2 C47'_2 H47D_2 107.8 . . ?
C47'_2 C48'_2 H48D_2 99.6 . . ?
C47'_2 C48'_2 H48E_2 119.7 . . ?
H48D_2 C48'_2 H48E_2 110.8 . . ?
C47'_2 C48'_2 H48F_2 110.1 . . ?
H48D_2 C48'_2 H48F_2 108.4 . . ?
H48E_2 C48'_2 H48F_2 107.6 . . ?
C54_2 C49_2 C50_2 117.6(17) . . ?
C54_2 C49_2 C6_2 120.3(16) . . ?
C50_2 C49_2 C6_2 121.8(16) . . ?
C51_2 C50_2 C49_2 123.6(18) . . ?
C51_2 C50_2 H50_2 118.2 . . ?
C49_2 C50_2 H50_2 118.3 . . ?
C50_2 C51_2 C52_2 119.4(19) . . ?
C50_2 C51_2 H51_2 120.3 . . ?
C52_2 C51_2 H51_2 120.3 . . ?
C51_2 C52_2 C53_2 119(2) . . ?
C51_2 C52_2 H52_2 120.6 . . ?
C53_2 C52_2 H52_2 120.6 . . ?
C54_2 C53_2 C52_2 120(2) . . ?
C54_2 C53_2 H53_2 119.8 . . ?
C52_2 C53_2 H53_2 119.9 . . ?
C53_2 C54_2 C49_2 120.3(19) . . ?
C53_2 C54_2 H54_2 119.8 . . ?
C49_2 C54_2 H54_2 119.9 . . ?
C56_2 C55_2 C60_2 118.7(18) . . ?
C56_2 C55_2 C16_2 120.2(16) . . ?
C60_2 C55_2 C16_2 120.9(16) . . ?
C55_2 C56_2 C57_2 122.4(18) . . ?
C55_2 C56_2 H56_2 118.7 . . ?
C57_2 C56_2 H56_2 118.8 . . ?
C56_2 C57_2 C58_2 117(2) . . ?
C56_2 C57_2 H57_2 121.5 . . ?
C58_2 C57_2 H57_2 121.5 . . ?
C59_2 C58_2 C57_2 121(2) . . ?
C59_2 C58_2 H58_2 119.4 . . ?
C57_2 C58_2 H58_2 119.5 . . ?
C60_2 C59_2 C58_2 119(2) . . ?
C60_2 C59_2 H59_2 120.7 . . ?
C58_2 C59_2 H59_2 120.8 . . ?
C59_2 C60_2 C55_2 122(2) . . ?
C59_2 C60_2 H60_2 118.9 . . ?
C55_2 C60_2 H60_2 118.9 . . ?
N5_2 C61_2 C62_2 180(2) . . ?
C61_2 C62_2 H62A_2 109.4 . . ?
C61_2 C62_2 H62B_2 109.5 . . ?
H62A_2 C62_2 H62B_2 109.5 . . ?
C61_2 C62_2 H62C_2 109.6 . . ?
H62A_2 C62_2 H62C_2 109.5 . . ?
H62B_2 C62_2 H62C_2 109.5 . . ?
N10_3 C81_3 C80_3 171(5) . . ?
C81'_3 C80'_3 H80D_3 109.1 . . ?
C81'_3 C80'_3 H80E_3 110.0 . . ?
H80D_3 C80'_3 H80E_3 109.5 . . ?
C81'_3 C80'_3 H80F_3 109.3 . . ?
H80D_3 C80'_3 H80F_3 109.5 . . ?
H80E_3 C80'_3 H80F_3 109.5 . . ?
N10'_3 C81'_3 C80'_3 160(7) . . ?
N20_3 C91_3 C90_3 177(7) . . ?
C91'_3 C90'_3 H90D_3 106.8 . . ?
C91'_3 C90'_3 H90E_3 110.1 . . ?
H90D_3 C90'_3 H90E_3 109.5 . . ?
C91'_3 C90'_3 H90F_3 111.4 . . ?
H90D_3 C90'_3 H90F_3 109.4 . . ?
H90E_3 C90'_3 H90F_3 109.5 . . ?
N20'_3 C91'_3 C90'_3 169(9) . . ?

loop_
_geom_bond_atom_site_label_1
_geom_bond_atom_site_label_2
_geom_bond_distance
_geom_bond_site_symmetry_2
_geom_bond_publ_flag
I1_1 Rh1_1 2.6018(16) . ?
Rh1_1 N1_1 2.008(14) . ?
Rh1_1 N2_1 2.032(14) . ?
Rh1_1 N3_1 2.034(14) . ?
Rh1_1 N4_1 2.040(14) . ?
Rh1_1 N5_1 2.075(14) . ?
N1_1 C2_1 1.38(2) . ?
N1_1 C5_1 1.41(2) . ?
N2_1 C10_1 1.37(2) . ?
N2_1 C7_1 1.38(2) . ?
N3_1 C12_1 1.33(2) . ?
N3_1 C15_1 1.40(2) . ?
N4_1 C20_1 1.37(2) . ?
N4_1 C17_1 1.40(2) . ?
N5_1 C61_1 1.138(19) . ?
C1_1 C20_1 1.33(2) . ?
C1_1 C2_1 1.43(2) . ?
C1_1 H1_1 0.9500 . ?
C2_1 C3_1 1.42(3) . ?
C3_1 C4_1 1.39(3) . ?
C3_1 C25_1 1.48(3) . ?
C4_1 C5_1 1.48(2) . ?
C4_1 C21_1 1.53(3) . ?
C5_1 C6_1 1.38(3) . ?
C6_1 C7_1 1.38(3) . ?
C6_1 C49_1 1.50(3) . ?
C7_1 C8_1 1.47(2) . ?
C8_1 C9_1 1.33(2) . ?
C8_1 C22_1 1.54(3) . ?
C9_1 C10_1 1.46(3) . ?
C9_1 C31_1 1.49(3) . ?
C11_1 C10_1 1.35(3) . ?
C11_1 C12_1 1.43(3) . ?
C11_1 H11_1 0.9500 . ?
C12_1 C13_1 1.45(3) . ?
C13_1 C14_1 1.43(3) . ?
C13_1 C37_1 1.51(3) . ?
C14_1 C15_1 1.44(3) . ?
C14_1 C23_1 1.54(3) . ?
C15_1 C16_1 1.40(2) . ?
C16_1 C17_1 1.39(2) . ?
C16_1 C55_1 1.51(2) . ?
C17_1 C18_1 1.44(2) . ?
C18_1 C19_1 1.33(2) . ?
C18_1 C24_1 1.54(3) . ?
C19_1 C43_1 1.45(3) . ?
C19_1 C20_1 1.49(3) . ?
C21_1 H21A_1 0.9800 . ?
C21_1 H21B_1 0.9800 . ?
C21_1 H21C_1 0.9800 . ?
C22_1 H22A_1 0.9800 . ?
C22_1 H22B_1 0.9800 . ?
C22_1 H22C_1 0.9800 . ?
C23_1 H23A_1 0.9800 . ?
C23_1 H23B_1 0.9800 . ?
C23_1 H23C_1 0.9800 . ?
C24_1 H24A_1 0.9800 . ?
C24_1 H24B_1 0.9800 . ?
C24_1 H24C_1 0.9800 . ?
C25_1 C26_1 1.541(11) . ?
C25_1 H25A_1 0.9900 . ?
C25_1 H25B_1 0.9900 . ?
C26_1 C27_1 1.540(12) . ?
C26_1 H26A_1 0.9900 . ?
C26_1 H26B_1 0.9900 . ?
C27_1 C28_1 1.544(12) . ?
C27_1 H27A_1 0.9900 . ?
C27_1 H27B_1 0.9900 . ?
C28_1 C29_1 1.543(12) . ?
C28_1 H28A_1 0.9900 . ?
C28_1 H28B_1 0.9900 . ?
C29_1 C30_1 1.540(15) . ?
C29_1 H29A_1 0.9900 . ?
C29_1 H29B_1 0.9900 . ?
C30_1 H30A_1 0.9801 . ?
C30_1 H30B_1 0.9802 . ?
C30_1 H30C_1 0.9802 . ?
C27'_1 C28'_1 1.547(12) . ?
C27'_1 H27C_1 0.9900 . ?
C27'_1 H27D_1 0.9900 . ?
C28'_1 C29'_1 1.539(12) . ?
C28'_1 H28C_1 0.9900 . ?
C28'_1 H28D_1 0.9900 . ?
C29'_1 C30'_1 1.571(13) . ?
C29'_1 H29C_1 0.9900 . ?
C29'_1 H29D_1 0.9900 . ?
C30'_1 H30D_1 0.9801 . ?
C30'_1 H30E_1 0.9801 . ?
C30'_1 H30F_1 0.9801 . ?
C31_1 C32_1 1.541(11) . ?
C31_1 H31A_1 0.9900 . ?
C31_1 H31B_1 0.9900 . ?
C32_1 C33_1 1.552(13) . ?
C32_1 H32A_1 0.9900 . ?
C32_1 H32B_1 0.9900 . ?
C33_1 C34_1 1.539(12) . ?
C33_1 H33A_1 0.9900 . ?
C33_1 H33B_1 0.9900 . ?
C34_1 C35_1 1.561(14) . ?
C34_1 H34A_1 0.9900 . ?
C34_1 H34B_1 0.9900 . ?
C35_1 C36_1 1.55(2) . ?
C35_1 H35A_1 0.9900 . ?
C35_1 H35B_1 0.9900 . ?
C36_1 H36A_1 1.0759 . ?
C36_1 H36B_1 1.0839 . ?
C36_1 H36C_1 1.0159 . ?
C33'_1 C34'_1 1.538(13) . ?
C33'_1 H33C_1 0.9900 . ?
C33'_1 H33D_1 0.9900 . ?
C34'_1 C35'_1 1.537(13) . ?
C34'_1 H34C_1 0.9900 . ?
C34'_1 H34D_1 0.9900 . ?
C35'_1 C36'_1 1.57(3) . ?
C35'_1 H35C_1 0.9900 . ?
C35'_1 H35D_1 0.9900 . ?
C36'_1 H36D_1 0.9823 . ?
C36'_1 H36E_1 0.9858 . ?
C36'_1 H36F_1 0.9808 . ?
C37_1 C38_1 1.537(11) . ?
C37_1 H37A_1 0.9900 . ?
C37_1 H37B_1 0.9900 . ?
C38_1 C39_1 1.542(11) . ?
C38_1 H38A_1 0.9900 . ?
C38_1 H38B_1 0.9900 . ?
C39_1 C40_1 1.543(12) . ?
C39_1 H39A_1 0.9900 . ?
C39_1 H39B_1 0.9900 . ?
C40_1 C41_1 1.549(12) . ?
C40_1 H40A_1 0.9900 . ?
C40_1 H40B_1 0.9900 . ?
C41_1 C42_1 1.550(12) . ?
C41_1 H41A_1 0.9900 . ?
C41_1 H41B_1 0.9900 . ?
C42_1 H42A_1 1.0201 . ?
C42_1 H42B_1 1.0258 . ?
C42_1 H42C_1 1.0227 . ?
C43_1 C44_1 1.542(12) . ?
C43_1 H43A_1 0.9900 . ?
C43_1 H43B_1 0.9900 . ?
C44_1 C45_1 1.546(12) . ?
C44_1 H44A_1 0.9900 . ?
C44_1 H44B_1 0.9900 . ?
C45_1 C46_1 1.542(12) . ?
C45_1 H45A_1 0.9900 . ?
C45_1 H45B_1 0.9900 . ?
C46_1 C47_1 1.545(13) . ?
C46_1 H46A_1 0.9900 . ?
C46_1 H46B_1 0.9900 . ?
C47_1 C48_1 1.55(2) . ?
C47_1 H47A_1 0.9900 . ?
C47_1 H47B_1 0.9900 . ?
C48_1 H48A_1 1.0257 . ?
C48_1 H48B_1 1.0077 . ?
C48_1 H48C_1 0.9999 . ?
C44'_1 C45'_1 1.545(12) . ?
C44'_1 H44C_1 0.9900 . ?
C44'_1 H44D_1 0.9900 . ?
C45'_1 C46'_1 1.543(16) . ?
C45'_1 H45C_1 0.9900 . ?
C45'_1 H45D_1 0.9900 . ?
C46'_1 C47'_1 1.573(12) . ?
C46'_1 H46C_1 0.9900 . ?
C46'_1 H46D_1 0.9900 . ?
C47'_1 C48'_1 1.541(15) . ?
C47'_1 H47C_1 0.9900 . ?
C47'_1 H47D_1 0.9900 . ?
C48'_1 H48D_1 0.9801 . ?
C48'_1 H48E_1 0.9800 . ?
C48'_1 H48F_1 0.9801 . ?
C49_1 C54_1 1.35(3) . ?
C49_1 C50_1 1.44(3) . ?
C50_1 C51_1 1.40(3) . ?
C50_1 H50_1 0.9500 . ?
C51_1 C52_1 1.36(3) . ?
C51_1 H51_1 0.9500 . ?
C52_1 C53_1 1.34(3) . ?
C52_1 H52_1 0.9500 . ?
C53_1 C54_1 1.41(3) . ?
C53_1 H53_1 0.9500 . ?
C54_1 H54_1 0.9500 . ?
C55_1 C60_1 1.37(3) . ?
C55_1 C56_1 1.44(3) . ?
C56_1 C57_1 1.42(3) . ?
C56_1 H56_1 0.9500 . ?
C57_1 C58_1 1.39(3) . ?
C57_1 H57_1 0.9500 . ?
C58_1 C59_1 1.35(3) . ?
C58_1 H58_1 0.9500 . ?
C59_1 C60_1 1.43(3) . ?
C59_1 H59_1 0.9500 . ?
C60_1 H60_1 0.9500 . ?
C61_1 C62_1 1.45(3) . ?
C62_1 H62A_1 0.9815 . ?
C62_1 H62B_1 0.9815 . ?
C62_1 H62C_1 0.9814 . ?
I1_2 Rh1_2 2.6008(17) . ?
Rh1_2 N2_2 2.030(13) . ?
Rh1_2 N1_2 2.037(15) . ?
Rh1_2 N3_2 2.042(14) . ?
Rh1_2 N4_2 2.047(14) . ?
Rh1_2 N5_2 2.062(14) . ?
N1_2 C2_2 1.31(2) . ?
N1_2 C5_2 1.37(2) . ?
N2_2 C7_2 1.37(2) . ?
N2_2 C10_2 1.39(2) . ?
N3_2 C15_2 1.36(2) . ?
N3_2 C12_2 1.37(2) . ?
N4_2 C20_2 1.38(2) . ?
N4_2 C17_2 1.40(2) . ?
N5_2 C61_2 1.13(2) . ?
C1_2 C20_2 1.33(3) . ?
C1_2 C2_2 1.42(3) . ?
C1_2 H1_2 0.9500 . ?
C2_2 C3_2 1.41(3) . ?
C3_2 C4_2 1.38(3) . ?
C3_2 C25_2 1.57(3) . ?
C4_2 C5_2 1.52(3) . ?
C4_2 C21_2 1.46(3) . ?
C5_2 C6_2 1.40(2) . ?
C6_2 C7_2 1.36(2) . ?
C6_2 C49_2 1.50(3) . ?
C7_2 C8_2 1.48(2) . ?
C8_2 C9_2 1.35(3) . ?
C8_2 C22_2 1.57(3) . ?
C9_2 C10_2 1.43(3) . ?
C9_2 C31_2 1.55(3) . ?
C10_2 C11_2 1.37(2) . ?
C11_2 C12_2 1.34(2) . ?
C11_2 H11_2 0.9500 . ?
C12_2 C13_2 1.46(3) . ?
C13_2 C14_2 1.36(2) . ?
C13_2 C37_2 1.48(2) . ?
C14_2 C15_2 1.47(2) . ?
C14_2 C23_2 1.55(3) . ?
C15_2 C16_2 1.41(2) . ?
C16_2 C17_2 1.37(2) . ?
C16_2 C55_2 1.54(2) . ?
C17_2 C18_2 1.44(2) . ?
C18_2 C19_2 1.31(3) . ?
C18_2 C24_2 1.55(3) . ?
C19_2 C20_2 1.47(3) . ?
C19_2 C43_2 1.53(3) . ?
C21_2 H21A_2 0.9823 . ?
C21_2 H21B_2 0.9820 . ?
C21_2 H21C_2 0.9824 . ?
C22_2 H22A_2 0.9800 . ?
C22_2 H22B_2 0.9800 . ?
C22_2 H22C_2 0.9800 . ?
C23_2 H23A_2 0.9800 . ?
C23_2 H23B_2 0.9800 . ?
C23_2 H23C_2 0.9800 . ?
C24_2 H24A_2 0.9800 . ?
C24_2 H24B_2 0.9800 . ?
C24_2 H24C_2 0.9800 . ?
C25_2 C26_2 1.529(11) . ?
C25_2 H25A_2 0.9900 . ?
C25_2 H25B_2 0.9900 . ?
C26_2 C27_2 1.532(12) . ?
C26_2 H26A_2 0.9900 . ?
C26_2 H26B_2 0.9900 . ?
C27_2 C28_2 1.551(12) . ?
C27_2 H27A_2 0.9900 . ?
C27_2 H27B_2 0.9900 . ?
C28_2 C29_2 1.544(12) . ?
C28_2 H28A_2 0.9900 . ?
C28_2 H28B_2 0.9900 . ?
C29_2 C30_2 1.572(12) . ?
C29_2 H29A_2 0.9900 . ?
C29_2 H29B_2 0.9900 . ?
C30_2 H30A_2 0.9804 . ?
C30_2 H30B_2 0.9804 . ?
C30_2 H30C_2 0.9803 . ?
C31_2 C32_2 1.544(11) . ?
C31_2 H31A_2 0.9900 . ?
C31_2 H31B_2 0.9900 . ?
C32_2 C33_2 1.550(11) . ?
C32_2 H32A_2 0.9900 . ?
C32_2 H32B_2 0.9900 . ?
C33_2 C34_2 1.546(12) . ?
C33_2 H33A_2 0.9900 . ?
C33_2 H33B_2 0.9900 . ?
C34_2 C35_2 1.556(14) . ?
C34_2 H34A_2 0.9900 . ?
C34_2 H34B_2 0.9900 . ?
C35_2 C36_2 1.564(13) . ?
C35_2 H35A_2 0.9900 . ?
C35_2 H35B_2 0.9900 . ?
C36_2 H36A_2 1.0071 . ?
C36_2 H36B_2 1.0093 . ?
C36_2 H36C_2 0.9910 . ?
C37_2 C38_2 1.541(11) . ?
C37_2 H37A_2 0.9900 . ?
C37_2 H37B_2 0.9900 . ?
C38_2 C39_2 1.546(11) . ?
C38_2 H38A_2 0.9900 . ?
C38_2 H38B_2 0.9900 . ?
C39_2 C40_2 1.549(12) . ?
C39_2 H39A_2 0.9900 . ?
C39_2 H39B_2 0.9900 . ?
C40_2 C41_2 1.544(12) . ?
C40_2 H40A_2 0.9900 . ?
C40_2 H40B_2 0.9900 . ?
C41_2 C42_2 1.545(12) . ?
C41_2 H41A_2 0.9900 . ?
C41_2 H41B_2 0.9900 . ?
C42_2 H42A_2 0.9800 . ?
C42_2 H42B_2 0.9800 . ?
C42_2 H42C_2 0.9800 . ?
C43_2 C44_2 1.536(11) . ?
C43_2 H43A_2 0.9900 . ?
C43_2 H43B_2 0.9900 . ?
C44_2 C45_2 1.537(12) . ?
C44_2 H44A_2 0.9900 . ?
C44_2 H44B_2 0.9900 . ?
C45_2 C46_2 1.555(13) . ?
C45_2 H45A_2 0.9900 . ?
C45_2 H45B_2 0.9900 . ?
C46_2 C47_2 1.559(12) . ?
C46_2 H46A_2 0.9900 . ?
C46_2 H46B_2 0.9900 . ?
C47_2 C48_2 1.57(2) . ?
C47_2 H47A_2 0.9900 . ?
C47_2 H47B_2 0.9900 . ?
C48_2 H48A_2 1.0961 . ?
C48_2 H48B_2 1.0047 . ?
C48_2 H48C_2 1.0584 . ?
C45'_2 C46'_2 1.544(12) . ?
C45'_2 H45C_2 0.9900 . ?
C45'_2 H45D_2 0.9900 . ?
C46'_2 C47'_2 1.546(12) . ?
C46'_2 H46C_2 0.9900 . ?
C46'_2 H46D_2 0.9900 . ?
C47'_2 C48'_2 1.58(5) . ?
C47'_2 H47C_2 0.9900 . ?
C47'_2 H47D_2 0.9900 . ?
C48'_2 H48D_2 0.9813 . ?
C48'_2 H48E_2 0.9937 . ?
C48'_2 H48F_2 0.9860 . ?
C49_2 C54_2 1.39(2) . ?
C49_2 C50_2 1.40(2) . ?
C50_2 C51_2 1.36(3) . ?
C50_2 H50_2 0.9500 . ?
C51_2 C52_2 1.37(3) . ?
C51_2 H51_2 0.9500 . ?
C52_2 C53_2 1.44(3) . ?
C52_2 H52_2 0.9500 . ?
C53_2 C54_2 1.38(3) . ?
C53_2 H53_2 0.9500 . ?
C54_2 H54_2 0.9500 . ?
C55_2 C56_2 1.34(2) . ?
C55_2 C60_2 1.39(3) . ?
C56_2 C57_2 1.39(3) . ?
C56_2 H56_2 0.9500 . ?
C57_2 C58_2 1.41(3) . ?
C57_2 H57_2 0.9500 . ?
C58_2 C59_2 1.38(3) . ?
C58_2 H58_2 0.9500 . ?
C59_2 C60_2 1.35(3) . ?
C59_2 H59_2 0.9500 . ?
C60_2 H60_2 0.9500 . ?
C61_2 C62_2 1.47(3) . ?
C62_2 H62A_2 0.9800 . ?
C62_2 H62B_2 0.9800 . ?
C62_2 H62C_2 0.9800 . ?
C80_3 C81_3 1.48(2) . ?
C80_3 H80A_3 0.9800 . ?
C80_3 H80B_3 0.9800 . ?
C80_3 H80C_3 0.9800 . ?
C81_3 N10_3 1.18(2) . ?
C80'_3 C81'_3 1.52(2) . ?
C80'_3 H80D_3 0.9800 . ?
C80'_3 H80E_3 0.9800 . ?
C80'_3 H80F_3 0.9800 . ?
C81'_3 N10'_3 1.21(2) . ?
C90_3 C91_3 1.50(2) . ?
C90_3 H90A_3 0.9800 . ?
C90_3 H90B_3 0.9800 . ?
C90_3 H90C_3 0.9800 . ?
C91_3 N20_3 1.20(2) . ?
C90'_3 C91'_3 1.50(2) . ?
C90'_3 H90D_3 0.9800 . ?
C90'_3 H90E_3 0.9800 . ?
C90'_3 H90F_3 0.9800 . ?
C91'_3 N20'_3 1.19(2) . ?

loop_
_geom_torsion_atom_site_label_1
_geom_torsion_atom_site_label_2
_geom_torsion_atom_site_label_3
_geom_torsion_atom_site_label_4
_geom_torsion
_geom_torsion_site_symmetry_1
_geom_torsion_site_symmetry_2
_geom_torsion_site_symmetry_3
_geom_torsion_site_symmetry_4
_geom_torsion_publ_flag
N2_1 Rh1_1 N1_1 C2_1 -177.2(14) . . . . ?
N3_1 Rh1_1 N1_1 C2_1 -100(13) . . . . ?
N4_1 Rh1_1 N1_1 C2_1 5.8(14) . . . . ?
N5_1 Rh1_1 N1_1 C2_1 93.0(14) . . . . ?
I1_1 Rh1_1 N1_1 C2_1 -85.1(13) . . . . ?
N2_1 Rh1_1 N1_1 C5_1 -4.2(14) . . . . ?
N3_1 Rh1_1 N1_1 C5_1 73(13) . . . . ?
N4_1 Rh1_1 N1_1 C5_1 178.7(14) . . . . ?
N5_1 Rh1_1 N1_1 C5_1 -94.0(14) . . . . ?
I1_1 Rh1_1 N1_1 C5_1 87.9(14) . . . . ?
N1_1 Rh1_1 N2_1 C10_1 177.1(14) . . . . ?
N3_1 Rh1_1 N2_1 C10_1 -0.4(14) . . . . ?
N4_1 Rh1_1 N2_1 C10_1 -95(11) . . . . ?
N5_1 Rh1_1 N2_1 C10_1 -92.0(14) . . . . ?
I1_1 Rh1_1 N2_1 C10_1 87.2(13) . . . . ?
N1_1 Rh1_1 N2_1 C7_1 -5.9(15) . . . . ?
N3_1 Rh1_1 N2_1 C7_1 176.6(15) . . . . ?
N4_1 Rh1_1 N2_1 C7_1 82(11) . . . . ?
N5_1 Rh1_1 N2_1 C7_1 85.0(15) . . . . ?
I1_1 Rh1_1 N2_1 C7_1 -95.8(14) . . . . ?
N1_1 Rh1_1 N3_1 C12_1 -68(13) . . . . ?
N2_1 Rh1_1 N3_1 C12_1 8.7(15) . . . . ?
N4_1 Rh1_1 N3_1 C12_1 -174.3(15) . . . . ?
N5_1 Rh1_1 N3_1 C12_1 98.6(15) . . . . ?
I1_1 Rh1_1 N3_1 C12_1 -83.3(14) . . . . ?
N1_1 Rh1_1 N3_1 C15_1 101(13) . . . . ?
N2_1 Rh1_1 N3_1 C15_1 178.0(15) . . . . ?
N4_1 Rh1_1 N3_1 C15_1 -4.9(15) . . . . ?
N5_1 Rh1_1 N3_1 C15_1 -92.1(15) . . . . ?
I1_1 Rh1_1 N3_1 C15_1 86.0(15) . . . . ?
N1_1 Rh1_1 N4_1 C20_1 2.3(13) . . . . ?
N2_1 Rh1_1 N4_1 C20_1 -86(11) . . . . ?
N3_1 Rh1_1 N4_1 C20_1 179.8(13) . . . . ?
N5_1 Rh1_1 N4_1 C20_1 -88.5(13) . . . . ?
I1_1 Rh1_1 N4_1 C20_1 92.3(12) . . . . ?
N1_1 Rh1_1 N4_1 C17_1 177.7(15) . . . . ?
N2_1 Rh1_1 N4_1 C17_1 90(11) . . . . ?
N3_1 Rh1_1 N4_1 C17_1 -4.8(15) . . . . ?
N5_1 Rh1_1 N4_1 C17_1 86.9(15) . . . . ?
I1_1 Rh1_1 N4_1 C17_1 -92.3(14) . . . . ?
N1_1 Rh1_1 N5_1 C61_1 -38(25) . . . . ?
N2_1 Rh1_1 N5_1 C61_1 -125(25) . . . . ?
N3_1 Rh1_1 N5_1 C61_1 143(25) . . . . ?
N4_1 Rh1_1 N5_1 C61_1 55(25) . . . . ?
I1_1 Rh1_1 N5_1 C61_1 78(29) . . . . ?
C5_1 N1_1 C2_1 C3_1 -3(2) . . . . ?
Rh1_1 N1_1 C2_1 C3_1 171.2(12) . . . . ?
C5_1 N1_1 C2_1 C1_1 174.7(16) . . . . ?
Rh1_1 N1_1 C2_1 C1_1 -11(2) . . . . ?
C20_1 C1_1 C2_1 N1_1 8(3) . . . . ?
C20_1 C1_1 C2_1 C3_1 -174.6(18) . . . . ?
N1_1 C2_1 C3_1 C4_1 1(2) . . . . ?
C1_1 C2_1 C3_1 C4_1 -176.5(17) . . . . ?
N1_1 C2_1 C3_1 C25_1 -175.9(17) . . . . ?
C1_1 C2_1 C3_1 C25_1 6(3) . . . . ?
C2_1 C3_1 C4_1 C5_1 1(2) . . . . ?
C25_1 C3_1 C4_1 C5_1 178.2(18) . . . . ?
C2_1 C3_1 C4_1 C21_1 -179.9(18) . . . . ?
C25_1 C3_1 C4_1 C21_1 -3(3) . . . . ?
C2_1 N1_1 C5_1 C6_1 -176.1(17) . . . . ?
Rh1_1 N1_1 C5_1 C6_1 10(3) . . . . ?
C2_1 N1_1 C5_1 C4_1 3.8(18) . . . . ?
Rh1_1 N1_1 C5_1 C4_1 -170.4(11) . . . . ?
C3_1 C4_1 C5_1 C6_1 176.7(19) . . . . ?
C21_1 C4_1 C5_1 C6_1 -2(4) . . . . ?
C3_1 C4_1 C5_1 N1_1 -3(2) . . . . ?
C21_1 C4_1 C5_1 N1_1 178(2) . . . . ?
N1_1 C5_1 C6_1 C7_1 -5(3) . . . . ?
C4_1 C5_1 C6_1 C7_1 175.4(18) . . . . ?
N1_1 C5_1 C6_1 C49_1 174.6(16) . . . . ?
C4_1 C5_1 C6_1 C49_1 -5(3) . . . . ?
C10_1 N2_1 C7_1 C6_1 -170.9(18) . . . . ?
Rh1_1 N2_1 C7_1 C6_1 12(3) . . . . ?
C10_1 N2_1 C7_1 C8_1 6.1(19) . . . . ?
Rh1_1 N2_1 C7_1 C8_1 -171.3(11) . . . . ?
C5_1 C6_1 C7_1 N2_1 -6(3) . . . . ?
C49_1 C6_1 C7_1 N2_1 174.6(17) . . . . ?
C5_1 C6_1 C7_1 C8_1 177.5(18) . . . . ?
C49_1 C6_1 C7_1 C8_1 -2(3) . . . . ?
N2_1 C7_1 C8_1 C9_1 -6(2) . . . . ?
C6_1 C7_1 C8_1 C9_1 171.2(19) . . . . ?
N2_1 C7_1 C8_1 C22_1 170.8(19) . . . . ?
C6_1 C7_1 C8_1 C22_1 -12(3) . . . . ?
C7_1 C8_1 C9_1 C10_1 3(2) . . . . ?
C22_1 C8_1 C9_1 C10_1 -174.2(16) . . . . ?
C7_1 C8_1 C9_1 C31_1 -176.5(17) . . . . ?
C22_1 C8_1 C9_1 C31_1 6(3) . . . . ?
C12_1 C11_1 C10_1 N2_1 7(3) . . . . ?
C12_1 C11_1 C10_1 C9_1 -172(2) . . . . ?
C7_1 N2_1 C10_1 C11_1 175.7(18) . . . . ?
Rh1_1 N2_1 C10_1 C11_1 -7(3) . . . . ?
C7_1 N2_1 C10_1 C9_1 -4(2) . . . . ?
Rh1_1 N2_1 C10_1 C9_1 173.2(12) . . . . ?
C8_1 C9_1 C10_1 C11_1 -179.3(19) . . . . ?
C31_1 C9_1 C10_1 C11_1 0(3) . . . . ?
C8_1 C9_1 C10_1 N2_1 1(2) . . . . ?
C31_1 C9_1 C10_1 N2_1 -179.8(17) . . . . ?
C15_1 N3_1 C12_1 C11_1 178.0(19) . . . . ?
Rh1_1 N3_1 C12_1 C11_1 -11(3) . . . . ?
C15_1 N3_1 C12_1 C13_1 -4(2) . . . . ?
Rh1_1 N3_1 C12_1 C13_1 167.7(13) . . . . ?
C10_1 C11_1 C12_1 N3_1 2(3) . . . . ?
C10_1 C11_1 C12_1 C13_1 -176(2) . . . . ?
N3_1 C12_1 C13_1 C14_1 3(2) . . . . ?
C11_1 C12_1 C13_1 C14_1 -178.2(19) . . . . ?
N3_1 C12_1 C13_1 C37_1 -174.5(18) . . . . ?
C11_1 C12_1 C13_1 C37_1 4(3) . . . . ?
C12_1 C13_1 C14_1 C15_1 -2(2) . . . . ?
C37_1 C13_1 C14_1 C15_1 176.1(19) . . . . ?
C12_1 C13_1 C14_1 C23_1 176.7(19) . . . . ?
C37_1 C13_1 C14_1 C23_1 -6(3) . . . . ?
C12_1 N3_1 C15_1 C16_1 -179.4(17) . . . . ?
Rh1_1 N3_1 C15_1 C16_1 10(3) . . . . ?
C12_1 N3_1 C15_1 C14_1 2(2) . . . . ?
Rh1_1 N3_1 C15_1 C14_1 -168.4(13) . . . . ?
C13_1 C14_1 C15_1 N3_1 0(2) . . . . ?
C23_1 C14_1 C15_1 N3_1 -178(3) . . . . ?
C13_1 C14_1 C15_1 C16_1 -178.5(19) . . . . ?
C23_1 C14_1 C15_1 C16_1 4(4) . . . . ?
N3_1 C15_1 C16_1 C17_1 -4(3) . . . . ?
C14_1 C15_1 C16_1 C17_1 173.6(19) . . . . ?
N3_1 C15_1 C16_1 C55_1 176.7(16) . . . . ?
C14_1 C15_1 C16_1 C55_1 -5(3) . . . . ?
C15_1 C16_1 C17_1 N4_1 -6(3) . . . . ?
C55_1 C16_1 C17_1 N4_1 173.1(15) . . . . ?
C15_1 C16_1 C17_1 C18_1 178.4(18) . . . . ?
C55_1 C16_1 C17_1 C18_1 -3(3) . . . . ?
C20_1 N4_1 C17_1 C16_1 -173.7(15) . . . . ?
Rh1_1 N4_1 C17_1 C16_1 10(2) . . . . ?
C20_1 N4_1 C17_1 C18_1 2.8(19) . . . . ?
Rh1_1 N4_1 C17_1 C18_1 -173.1(11) . . . . ?
C16_1 C17_1 C18_1 C19_1 175.6(18) . . . . ?
N4_1 C17_1 C18_1 C19_1 -1(2) . . . . ?
C16_1 C17_1 C18_1 C24_1 -9(3) . . . . ?
N4_1 C17_1 C18_1 C24_1 175.2(18) . . . . ?
C17_1 C18_1 C19_1 C43_1 179.7(18) . . . . ?
C24_1 C18_1 C19_1 C43_1 3(3) . . . . ?
C17_1 C18_1 C19_1 C20_1 -2(2) . . . . ?
C24_1 C18_1 C19_1 C20_1 -178.2(16) . . . . ?
C2_1 C1_1 C20_1 N4_1 1(3) . . . . ?
C2_1 C1_1 C20_1 C19_1 -176.7(17) . . . . ?
C17_1 N4_1 C20_1 C1_1 177.7(18) . . . . ?
Rh1_1 N4_1 C20_1 C1_1 -6(2) . . . . ?
C17_1 N4_1 C20_1 C19_1 -3.8(18) . . . . ?
Rh1_1 N4_1 C20_1 C19_1 172.5(11) . . . . ?
C18_1 C19_1 C20_1 C1_1 -178.0(17) . . . . ?
C43_1 C19_1 C20_1 C1_1 1(3) . . . . ?
C18_1 C19_1 C20_1 N4_1 3.5(19) . . . . ?
C43_1 C19_1 C20_1 N4_1 -177.8(16) . . . . ?
C4_1 C3_1 C25_1 C26_1 90(3) . . . . ?
C2_1 C3_1 C25_1 C26_1 -94(3) . . . . ?
C3_1 C25_1 C26_1 C27_1 167(2) . . . . ?
C25_1 C26_1 C27_1 C28_1 -79(6) . . . . ?
C26_1 C27_1 C28_1 C29_1 -176(7) . . . . ?
C27_1 C28_1 C29_1 C30_1 -160(8) . . . . ?
C27'_1 C28'_1 C29'_1 C30'_1 115(5) . . . . ?
C8_1 C9_1 C31_1 C32_1 -88(2) . . . . ?
C10_1 C9_1 C31_1 C32_1 92(2) . . . . ?
C9_1 C31_1 C32_1 C33_1 -92(4) . . . . ?
C31_1 C32_1 C33_1 C34_1 172(4) . . . . ?
C32_1 C33_1 C34_1 C35_1 148(6) . . . . ?
C33_1 C34_1 C35_1 C36_1 152(6) . . . . ?
C33'_1 C34'_1 C35'_1 C36'_1 123(8) . . . . ?
C14_1 C13_1 C37_1 C38_1 90(3) . . . . ?
C12_1 C13_1 C37_1 C38_1 -93(3) . . . . ?
C13_1 C37_1 C38_1 C39_1 -174.8(17) . . . . ?
C37_1 C38_1 C39_1 C40_1 -87(3) . . . . ?
C38_1 C39_1 C40_1 C41_1 174(3) . . . . ?
C39_1 C40_1 C41_1 C42_1 69(6) . . . . ?
C18_1 C19_1 C43_1 C44_1 -101(3) . . . . ?
C20_1 C19_1 C43_1 C44_1 81(3) . . . . ?
C19_1 C43_1 C44_1 C45_1 175(3) . . . . ?
C43_1 C44_1 C45_1 C46_1 175(4) . . . . ?
C44_1 C45_1 C46_1 C47_1 -178(6) . . . . ?
C45_1 C46_1 C47_1 C48_1 -179(8) . . . . ?
C44'_1 C45'_1 C46'_1 C47'_1 178.9(17) . . . . ?
C45'_1 C46'_1 C47'_1 C48'_1 -48(6) . . . . ?
C5_1 C6_1 C49_1 C54_1 -85(2) . . . . ?
C7_1 C6_1 C49_1 C54_1 94(2) . . . . ?
C5_1 C6_1 C49_1 C50_1 102(2) . . . . ?
C7_1 C6_1 C49_1 C50_1 -78(2) . . . . ?
C54_1 C49_1 C50_1 C51_1 7(3) . . . . ?
C6_1 C49_1 C50_1 C51_1 -179.6(18) . . . . ?
C49_1 C50_1 C51_1 C52_1 -5(3) . . . . ?
C50_1 C51_1 C52_1 C53_1 0(4) . . . . ?
C51_1 C52_1 C53_1 C54_1 2(4) . . . . ?
C50_1 C49_1 C54_1 C53_1 -6(3) . . . . ?
C6_1 C49_1 C54_1 C53_1 -178.3(18) . . . . ?
C52_1 C53_1 C54_1 C49_1 1(3) . . . . ?
C17_1 C16_1 C55_1 C60_1 94(2) . . . . ?
C15_1 C16_1 C55_1 C60_1 -87(2) . . . . ?
C17_1 C16_1 C55_1 C56_1 -77.8(19) . . . . ?
C15_1 C16_1 C55_1 C56_1 101.4(17) . . . . ?
C60_1 C55_1 C56_1 C57_1 4(2) . . . . ?
C16_1 C55_1 C56_1 C57_1 176.6(15) . . . . ?
C55_1 C56_1 C57_1 C58_1 0(3) . . . . ?
C56_1 C57_1 C58_1 C59_1 -4(3) . . . . ?
C57_1 C58_1 C59_1 C60_1 3(3) . . . . ?
C56_1 C55_1 C60_1 C59_1 -5(3) . . . . ?
C16_1 C55_1 C60_1 C59_1 -176.4(17) . . . . ?
C58_1 C59_1 C60_1 C55_1 1(3) . . . . ?
Rh1_1 N5_1 C61_1 C62_1 -80(40) . . . . ?
N2_2 Rh1_2 N1_2 C2_2 178.2(15) . . . . ?
N3_2 Rh1_2 N1_2 C2_2 77(10) . . . . ?
N4_2 Rh1_2 N1_2 C2_2 -3.4(15) . . . . ?
N5_2 Rh1_2 N1_2 C2_2 84.8(15) . . . . ?
I1_2 Rh1_2 N1_2 C2_2 -94.3(15) . . . . ?
N2_2 Rh1_2 N1_2 C5_2 4.5(14) . . . . ?
N3_2 Rh1_2 N1_2 C5_2 -96(10) . . . . ?
N4_2 Rh1_2 N1_2 C5_2 -177.0(14) . . . . ?
N5_2 Rh1_2 N1_2 C5_2 -88.9(14) . . . . ?
I1_2 Rh1_2 N1_2 C5_2 92.0(13) . . . . ?
N1_2 Rh1_2 N2_2 C7_2 6.4(14) . . . . ?
N3_2 Rh1_2 N2_2 C7_2 -177.0(14) . . . . ?
N4_2 Rh1_2 N2_2 C7_2 -99(20) . . . . ?
N5_2 Rh1_2 N2_2 C7_2 93.8(14) . . . . ?
I1_2 Rh1_2 N2_2 C7_2 -84.7(14) . . . . ?
N1_2 Rh1_2 N2_2 C10_2 173.9(13) . . . . ?
N3_2 Rh1_2 N2_2 C10_2 -9.5(13) . . . . ?
N4_2 Rh1_2 N2_2 C10_2 68(21) . . . . ?
N5_2 Rh1_2 N2_2 C10_2 -98.7(13) . . . . ?
I1_2 Rh1_2 N2_2 C10_2 82.8(12) . . . . ?
N2_2 Rh1_2 N3_2 C15_2 -174.7(14) . . . . ?
N1_2 Rh1_2 N3_2 C15_2 -74(10) . . . . ?
N4_2 Rh1_2 N3_2 C15_2 6.8(14) . . . . ?
N5_2 Rh1_2 N3_2 C15_2 -81.5(14) . . . . ?
I1_2 Rh1_2 N3_2 C15_2 97.6(14) . . . . ?
N2_2 Rh1_2 N3_2 C12_2 -1.9(13) . . . . ?
N1_2 Rh1_2 N3_2 C12_2 99(10) . . . . ?
N4_2 Rh1_2 N3_2 C12_2 179.7(13) . . . . ?
N5_2 Rh1_2 N3_2 C12_2 91.4(13) . . . . ?
I1_2 Rh1_2 N3_2 C12_2 -89.6(13) . . . . ?
N2_2 Rh1_2 N4_2 C20_2 99(20) . . . . ?
N1_2 Rh1_2 N4_2 C20_2 -6.4(14) . . . . ?
N3_2 Rh1_2 N4_2 C20_2 176.9(14) . . . . ?
N5_2 Rh1_2 N4_2 C20_2 -93.9(14) . . . . ?
I1_2 Rh1_2 N4_2 C20_2 84.6(13) . . . . ?
N2_2 Rh1_2 N4_2 C17_2 -70(21) . . . . ?
N1_2 Rh1_2 N4_2 C17_2 -175.8(14) . . . . ?
N3_2 Rh1_2 N4_2 C17_2 7.6(14) . . . . ?
N5_2 Rh1_2 N4_2 C17_2 96.7(15) . . . . ?
I1_2 Rh1_2 N4_2 C17_2 -84.8(14) . . . . ?
N2_2 Rh1_2 N5_2 C61_2 -57(28) . . . . ?
N1_2 Rh1_2 N5_2 C61_2 31(28) . . . . ?
N3_2 Rh1_2 N5_2 C61_2 -150(28) . . . . ?
N4_2 Rh1_2 N5_2 C61_2 123(28) . . . . ?
I1_2 Rh1_2 N5_2 C61_2 64(35) . . . . ?
C5_2 N1_2 C2_2 C3_2 -2(2) . . . . ?
Rh1_2 N1_2 C2_2 C3_2 -176.5(13) . . . . ?
C5_2 N1_2 C2_2 C1_2 -175.9(18) . . . . ?
Rh1_2 N1_2 C2_2 C1_2 10(3) . . . . ?
C20_2 C1_2 C2_2 N1_2 -6(3) . . . . ?
C20_2 C1_2 C2_2 C3_2 -179(2) . . . . ?
N1_2 C2_2 C3_2 C4_2 4(2) . . . . ?
C1_2 C2_2 C3_2 C4_2 178.0(19) . . . . ?
N1_2 C2_2 C3_2 C25_2 178.9(18) . . . . ?
C1_2 C2_2 C3_2 C25_2 -7(3) . . . . ?
C2_2 C3_2 C4_2 C5_2 -4(2) . . . . ?
C25_2 C3_2 C4_2 C5_2 -179.0(18) . . . . ?
C2_2 C3_2 C4_2 C21_2 173.9(19) . . . . ?
C25_2 C3_2 C4_2 C21_2 -1(3) . . . . ?
C2_2 N1_2 C5_2 C6_2 175.1(17) . . . . ?
Rh1_2 N1_2 C5_2 C6_2 -10(2) . . . . ?
C2_2 N1_2 C5_2 C4_2 -0.7(19) . . . . ?
Rh1_2 N1_2 C5_2 C4_2 173.8(11) . . . . ?
C3_2 C4_2 C5_2 N1_2 3(2) . . . . ?
C21_2 C4_2 C5_2 N1_2 -174(2) . . . . ?
C3_2 C4_2 C5_2 C6_2 -172.9(18) . . . . ?
C21_2 C4_2 C5_2 C6_2 10(4) . . . . ?
N1_2 C5_2 C6_2 C7_2 5(3) . . . . ?
C4_2 C5_2 C6_2 C7_2 179.7(17) . . . . ?
N1_2 C5_2 C6_2 C49_2 -171.8(16) . . . . ?
C4_2 C5_2 C6_2 C49_2 3(3) . . . . ?
C5_2 C6_2 C7_2 N2_2 8(3) . . . . ?
C49_2 C6_2 C7_2 N2_2 -175.9(16) . . . . ?
C5_2 C6_2 C7_2 C8_2 -174.0(17) . . . . ?
C49_2 C6_2 C7_2 C8_2 2(3) . . . . ?
C10_2 N2_2 C7_2 C6_2 177.8(17) . . . . ?
Rh1_2 N2_2 C7_2 C6_2 -13(3) . . . . ?
C10_2 N2_2 C7_2 C8_2 -0.7(18) . . . . ?
Rh1_2 N2_2 C7_2 C8_2 168.2(11) . . . . ?
C6_2 C7_2 C8_2 C9_2 -179.3(18) . . . . ?
N2_2 C7_2 C8_2 C9_2 -1(2) . . . . ?
C6_2 C7_2 C8_2 C22_2 3(3) . . . . ?
N2_2 C7_2 C8_2 C22_2 -178(2) . . . . ?
C7_2 C8_2 C9_2 C10_2 2(2) . . . . ?
C22_2 C8_2 C9_2 C10_2 179.9(17) . . . . ?
C7_2 C8_2 C9_2 C31_2 -178.8(17) . . . . ?
C22_2 C8_2 C9_2 C31_2 -1(3) . . . . ?
C7_2 N2_2 C10_2 C11_2 -175.2(17) . . . . ?
Rh1_2 N2_2 C10_2 C11_2 15(2) . . . . ?
C7_2 N2_2 C10_2 C9_2 2.0(19) . . . . ?
Rh1_2 N2_2 C10_2 C9_2 -167.9(12) . . . . ?
C8_2 C9_2 C10_2 C11_2 174.6(18) . . . . ?
C31_2 C9_2 C10_2 C11_2 -5(3) . . . . ?
C8_2 C9_2 C10_2 N2_2 -3(2) . . . . ?
C31_2 C9_2 C10_2 N2_2 178.2(16) . . . . ?
N2_2 C10_2 C11_2 C12_2 -7(3) . . . . ?
C9_2 C10_2 C11_2 C12_2 176.7(19) . . . . ?
C10_2 C11_2 C12_2 N3_2 -8(3) . . . . ?
C10_2 C11_2 C12_2 C13_2 174.6(18) . . . . ?
C15_2 N3_2 C12_2 C11_2 -175.5(18) . . . . ?
Rh1_2 N3_2 C12_2 C11_2 10(3) . . . . ?
C15_2 N3_2 C12_2 C13_2 2.4(19) . . . . ?
Rh1_2 N3_2 C12_2 C13_2 -171.7(11) . . . . ?
C11_2 C12_2 C13_2 C14_2 177.8(18) . . . . ?
N3_2 C12_2 C13_2 C14_2 0(2) . . . . ?
C11_2 C12_2 C13_2 C37_2 -6(3) . . . . ?
N3_2 C12_2 C13_2 C37_2 176.2(16) . . . . ?
C12_2 C13_2 C14_2 C15_2 -2(2) . . . . ?
C37_2 C13_2 C14_2 C15_2 -178.0(18) . . . . ?
C12_2 C13_2 C14_2 C23_2 173.7(16) . . . . ?
C37_2 C13_2 C14_2 C23_2 -2(3) . . . . ?
C12_2 N3_2 C15_2 C16_2 171.6(16) . . . . ?
Rh1_2 N3_2 C15_2 C16_2 -15(2) . . . . ?
C12_2 N3_2 C15_2 C14_2 -3.7(19) . . . . ?
Rh1_2 N3_2 C15_2 C14_2 170.0(11) . . . . ?
C13_2 C14_2 C15_2 N3_2 4(2) . . . . ?
C23_2 C14_2 C15_2 N3_2 -171(2) . . . . ?
C13_2 C14_2 C15_2 C16_2 -171.5(17) . . . . ?
C23_2 C14_2 C15_2 C16_2 14(3) . . . . ?
N3_2 C15_2 C16_2 C17_2 8(3) . . . . ?
C14_2 C15_2 C16_2 C17_2 -177.8(17) . . . . ?
N3_2 C15_2 C16_2 C55_2 -173.4(15) . . . . ?
C14_2 C15_2 C16_2 C55_2 1(2) . . . . ?
C15_2 C16_2 C17_2 N4_2 7(3) . . . . ?
C55_2 C16_2 C17_2 N4_2 -171.6(15) . . . . ?
C15_2 C16_2 C17_2 C18_2 -178.8(17) . . . . ?
C55_2 C16_2 C17_2 C18_2 2(3) . . . . ?
C20_2 N4_2 C17_2 C16_2 174.7(16) . . . . ?
Rh1_2 N4_2 C17_2 C16_2 -15(2) . . . . ?
C20_2 N4_2 C17_2 C18_2 -0.6(19) . . . . ?
Rh1_2 N4_2 C17_2 C18_2 169.8(11) . . . . ?
C16_2 C17_2 C18_2 C19_2 -174.1(19) . . . . ?
N4_2 C17_2 C18_2 C19_2 1(2) . . . . ?
C16_2 C17_2 C18_2 C24_2 11(3) . . . . ?
N4_2 C17_2 C18_2 C24_2 -173.9(19) . . . . ?
C17_2 C18_2 C19_2 C20_2 0(2) . . . . ?
C24_2 C18_2 C19_2 C20_2 175.0(16) . . . . ?
C17_2 C18_2 C19_2 C43_2 175.0(18) . . . . ?
C24_2 C18_2 C19_2 C43_2 -10(3) . . . . ?
C2_2 C1_2 C20_2 N4_2 -6(4) . . . . ?
C2_2 C1_2 C20_2 C19_2 177.2(19) . . . . ?
C17_2 N4_2 C20_2 C1_2 -176.9(19) . . . . ?
Rh1_2 N4_2 C20_2 C1_2 12(3) . . . . ?
C17_2 N4_2 C20_2 C19_2 0(2) . . . . ?
Rh1_2 N4_2 C20_2 C19_2 -171.0(11) . . . . ?
C18_2 C19_2 C20_2 C1_2 177(2) . . . . ?
C43_2 C19_2 C20_2 C1_2 1(3) . . . . ?
C18_2 C19_2 C20_2 N4_2 0(2) . . . . ?
C43_2 C19_2 C20_2 N4_2 -175.7(16) . . . . ?
C4_2 C3_2 C25_2 C26_2 -106(2) . . . . ?
C2_2 C3_2 C25_2 C26_2 80(3) . . . . ?
C3_2 C25_2 C26_2 C27_2 169(2) . . . . ?
C25_2 C26_2 C27_2 C28_2 -152(2) . . . . ?
C26_2 C27_2 C28_2 C29_2 -148(2) . . . . ?
C27_2 C28_2 C29_2 C30_2 95(4) . . . . ?
C8_2 C9_2 C31_2 C32_2 -85(3) . . . . ?
C10_2 C9_2 C31_2 C32_2 94(2) . . . . ?
C9_2 C31_2 C32_2 C33_2 -177.7(17) . . . . ?
C31_2 C32_2 C33_2 C34_2 68(3) . . . . ?
C32_2 C33_2 C34_2 C35_2 167(4) . . . . ?
C33_2 C34_2 C35_2 C36_2 -166(6) . . . . ?
C14_2 C13_2 C37_2 C38_2 93(3) . . . . ?
C12_2 C13_2 C37_2 C38_2 -82(3) . . . . ?
C13_2 C37_2 C38_2 C39_2 175.8(19) . . . . ?
C37_2 C38_2 C39_2 C40_2 52(4) . . . . ?
C38_2 C39_2 C40_2 C41_2 174(4) . . . . ?
C39_2 C40_2 C41_2 C42_2 -177(6) . . . . ?
C18_2 C19_2 C43_2 C44_2 -81(3) . . . . ?
C20_2 C19_2 C43_2 C44_2 94(2) . . . . ?
C19_2 C43_2 C44_2 C45_2 -168(4) . . . . ?
C43_2 C44_2 C45_2 C46_2 -174(4) . . . . ?
C44_2 C45_2 C46_2 C47_2 -178(4) . . . . ?
C45_2 C46_2 C47_2 C48_2 -78(8) . . . . ?
C45'_2 C46'_2 C47'_2 C48'_2 70(14) . . . . ?
C7_2 C6_2 C49_2 C54_2 80(2) . . . . ?
C5_2 C6_2 C49_2 C54_2 -103.3(19) . . . . ?
C7_2 C6_2 C49_2 C50_2 -93(2) . . . . ?
C5_2 C6_2 C49_2 C50_2 83(2) . . . . ?
C54_2 C49_2 C50_2 C51_2 2(3) . . . . ?
C6_2 C49_2 C50_2 C51_2 175.8(17) . . . . ?
C49_2 C50_2 C51_2 C52_2 0(3) . . . . ?
C50_2 C51_2 C52_2 C53_2 -2(3) . . . . ?
C51_2 C52_2 C53_2 C54_2 3(3) . . . . ?
C52_2 C53_2 C54_2 C49_2 -1(3) . . . . ?
C50_2 C49_2 C54_2 C53_2 -1(3) . . . . ?
C6_2 C49_2 C54_2 C53_2 -175.3(17) . . . . ?
C17_2 C16_2 C55_2 C56_2 -96.1(19) . . . . ?
C15_2 C16_2 C55_2 C56_2 85.1(19) . . . . ?
C17_2 C16_2 C55_2 C60_2 79(2) . . . . ?
C15_2 C16_2 C55_2 C60_2 -99.8(18) . . . . ?
C60_2 C55_2 C56_2 C57_2 1(3) . . . . ?
C16_2 C55_2 C56_2 C57_2 176.6(16) . . . . ?
C55_2 C56_2 C57_2 C58_2 -1(3) . . . . ?
C56_2 C57_2 C58_2 C59_2 1(3) . . . . ?
C57_2 C58_2 C59_2 C60_2 -1(3) . . . . ?
C58_2 C59_2 C60_2 C55_2 2(3) . . . . ?
C56_2 C55_2 C60_2 C59_2 -2(3) . . . . ?
C16_2 C55_2 C60_2 C59_2 -177.4(17) . . . . ?
Rh1_2 N5_2 C61_2 C62_2 101(100) . . . . ?
